data_7010776
loop_
_publ_author_name
'Tran, Nguyet T.'
'Kawano, Masaki'
'Dahl, Lawrence F.'

_publ_section_title
;
 High-nuclearity palladium carbonyl trimethylphosphine clusters
 containing unprecedented face-condensed icosahedral-based
 transition-metal core geometries: proposed growth patterns from a
 centered Pd13 icosahedron&#x2020;
;
_journal_issue 19
_journal_name_full 'Journal of the Chemical Society, Dalton Transactions'
_journal_page_first 2731
_journal_paper_doi 10.1039/b103547a
_journal_year 2001
_chemical_formula_moiety '[Pd35 (CO)23 (PMe3)15]'
_chemical_formula_sum 'C68 H135 O23 P15 Pd35'
_chemical_formula_weight 5509.31
_space_group_IT_number 2
_symmetry_cell_setting triclinic
_symmetry_space_group_name_Hall '-P 1'
_symmetry_space_group_name_H-M 'P -1'
_atom_sites_solution_hydrogens geom
_atom_sites_solution_primary direct
_atom_sites_solution_secondary difmap
_audit_creation_method SHELXL-97
_cell_angle_alpha 75.353(2)
_cell_angle_beta 89.019(2)
_cell_angle_gamma 83.392(2)
_cell_formula_units_Z 2
_cell_length_a 16.6290(2)
_cell_length_b 17.5060(2)
_cell_length_c 25.0118(3)
_cell_measurement_reflns_used 5704
_cell_measurement_temperature 133(2)
_cell_measurement_theta_max 25.0
_cell_measurement_theta_min 3.0
_cell_volume 6997.15(16)
_computing_structure_refinement 'SHELXL-97 (Sheldrick, 1997)'
_computing_structure_solution 'SHELXS-97 (Sheldrick, 1990)'
_diffrn_ambient_temperature 133(2)
_diffrn_measured_fraction_theta_full 0.936
_diffrn_measured_fraction_theta_max 0.936
_diffrn_measurement_device 'Siemens P4/ccd'
_diffrn_measurement_method 'phi scan frames'
_diffrn_radiation_monochromator graphite
_diffrn_radiation_source 'sealed tube'
_diffrn_radiation_type MoK\a
_diffrn_radiation_wavelength 0.71073
_diffrn_reflns_av_R_equivalents 0.1371
_diffrn_reflns_av_sigmaI/netI 0.2821
_diffrn_reflns_limit_h_max 19
_diffrn_reflns_limit_h_min -19
_diffrn_reflns_limit_k_max 20
_diffrn_reflns_limit_k_min -20
_diffrn_reflns_limit_l_max 29
_diffrn_reflns_limit_l_min -29
_diffrn_reflns_number 45307
_diffrn_reflns_theta_full 25.00
_diffrn_reflns_theta_max 25.00
_diffrn_reflns_theta_min 1.23
_diffrn_standards_decay_% 0.3
_diffrn_standards_number 217
_exptl_absorpt_coefficient_mu 4.584
_exptl_absorpt_correction_T_max 0.694
_exptl_absorpt_correction_T_min 0.425
_exptl_absorpt_correction_type empirical
_exptl_crystal_colour black
_exptl_crystal_density_diffrn 2.615
_exptl_crystal_density_method 'not measured'
_exptl_crystal_description plate
_exptl_crystal_F_000 5124
_exptl_crystal_size_max 0.10
_exptl_crystal_size_mid 0.08
_exptl_crystal_size_min 0.02
_refine_diff_density_max 2.844
_refine_diff_density_min -3.398
_refine_diff_density_rms 0.533
_refine_ls_extinction_method none
_refine_ls_goodness_of_fit_ref 0.955
_refine_ls_hydrogen_treatment mixed
_refine_ls_matrix_type full
_refine_ls_number_parameters 1270
_refine_ls_number_reflns 23072
_refine_ls_number_restraints 684
_refine_ls_restrained_S_all 0.942
_refine_ls_R_factor_all 0.2234
_refine_ls_R_factor_gt 0.1006
_refine_ls_shift/su_max 0.045
_refine_ls_shift/su_mean 0.001
_refine_ls_structure_factor_coef Fsqd
_refine_ls_weighting_details 'calc w=1/[\s^2^(Fo^2^)+(0.1204P)^2^+0.0000P] where P=(Fo^2^+2Fc^2^)/3'
_refine_ls_weighting_scheme calc
_refine_ls_wR_factor_gt 0.2254
_refine_ls_wR_factor_ref 0.2873
_reflns_number_gt 9948
_reflns_number_total 23072
_reflns_threshold_expression >2sigma(I)
_cod_data_source_file b103547a.txt
_cod_data_source_block pd35f
_cod_depositor_comments
;
The following automatic conversions were performed:
'_atom_site_symetry_multiplicity' tag replaced with
'_atom_site_symmetry_multiplicity'.

Automatic conversion script
Id: cif_correct_tags 1440 2010-10-19 06:21:57Z saulius 
;
_cod_original_cell_volume 6997.16(14)
_cod_original_sg_symbol_H-M P-1
_cod_database_code 7010776

loop_
_symmetry_equiv_pos_as_xyz
'x, y, z'
'-x, -y, -z'

loop_
_atom_site_label
_atom_site_type_symbol
_atom_site_fract_x
_atom_site_fract_y
_atom_site_fract_z
_atom_site_U_iso_or_equiv
_atom_site_adp_type
_atom_site_occupancy
_atom_site_symmetry_multiplicity
_atom_site_calc_flag
_atom_site_refinement_flags
_atom_site_disorder_assembly
_atom_site_disorder_group
Pd1 Pd 0.68197(16) 0.83255(16) 0.23546(11) 0.0168(6) Uani 1 1 d . . .
Pd2 Pd 0.83025(16) 0.82575(15) 0.27397(11) 0.0159(6) Uani 1 1 d . . .
Pd3 Pd 0.70836(16) 0.80188(15) 0.34396(11) 0.0158(6) Uani 1 1 d . . .
Pd4 Pd 0.59178(16) 0.72345(16) 0.30208(12) 0.0184(6) Uani 1 1 d . . .
Pd5 Pd 0.67324(17) 0.69810(16) 0.19376(12) 0.0214(7) Uani 1 1 d . . .
Pd6 Pd 0.81652(17) 0.76524(16) 0.18467(12) 0.0211(7) Uani 1 1 d . . .
Pd7 Pd 0.85139(16) 0.71059(15) 0.37779(12) 0.0181(6) Uani 1 1 d . . .
Pd8 Pd 0.68840(16) 0.64032(15) 0.39164(11) 0.0175(6) Uani 1 1 d . . .
Pd9 Pd 0.67740(17) 0.56941(16) 0.30155(12) 0.0205(7) Uani 1 1 d . . .
Pd10 Pd 0.81699(17) 0.59286(16) 0.23150(12) 0.0216(7) Uani 1 1 d . . .
Pd11 Pd 0.92406(16) 0.67723(16) 0.28579(12) 0.0208(7) Uani 1 1 d . . .
Pd12 Pd 0.83564(17) 0.55947(16) 0.35001(12) 0.0205(7) Uani 1 1 d . . .
Pd13 Pd 0.75848(16) 0.69416(15) 0.28902(12) 0.0171(6) Uani 1 1 d . . .
Pd14 Pd 0.55945(15) 0.89041(15) 0.30662(11) 0.0148(6) Uani 1 1 d . . .
Pd15 Pd 0.62029(16) 0.98575(16) 0.18818(12) 0.0172(6) Uani 1 1 d . . .
Pd16 Pd 0.77882(16) 0.94241(16) 0.16947(12) 0.0186(6) Uani 1 1 d . . .
Pd17 Pd 0.84410(16) 0.88335(15) 0.36903(11) 0.0151(6) Uani 1 1 d . . .
Pd18 Pd 0.65057(16) 0.92971(15) 0.38241(11) 0.0165(6) Uani 1 1 d . . .
Pd19 Pd 0.60464(16) 1.05329(16) 0.28614(12) 0.0188(6) Uani 1 1 d . . .
Pd20 Pd 0.73847(16) 1.08070(16) 0.21254(12) 0.0187(6) Uani 1 1 d . . .
Pd21 Pd 0.88162(16) 0.97049(15) 0.26812(11) 0.0171(6) Uani 1 1 d . . .
Pd22 Pd 0.76480(16) 1.04767(15) 0.32796(11) 0.0171(6) Uani 1 1 d . . .
Pd23 Pd 0.72111(16) 0.94223(15) 0.28029(11) 0.0143(6) Uani 1 1 d . . .
Pd24 Pd 0.66657(16) 0.86047(16) 0.12817(12) 0.0192(6) Uani 1 1 d . . .
Pd25 Pd 0.97689(16) 0.81402(16) 0.31310(12) 0.0189(6) Uani 1 1 d . . .
Pd26 Pd 0.58716(16) 0.77199(15) 0.41125(12) 0.0172(6) Uani 1 1 d . . .
Pd27 Pd 0.46894(16) 1.00297(16) 0.22757(12) 0.0190(6) Uani 1 1 d . . .
Pd28 Pd 0.90269(17) 1.03640(17) 0.16092(12) 0.0236(7) Uani 1 1 d . . .
Pd29 Pd 0.76840(16) 0.95059(16) 0.44835(12) 0.0181(6) Uani 1 1 d . . .
Pd30 Pd 0.52342(16) 0.84315(16) 0.21334(12) 0.0182(6) Uani 1 1 d . . .
Pd31 Pd 0.93340(17) 0.86426(17) 0.19018(12) 0.0233(7) Uani 1 1 d . . .
Pd32 Pd 0.75852(16) 0.78717(16) 0.44793(12) 0.0188(6) Uani 1 1 d . . .
Pd33 Pd 0.53647(17) 0.76377(16) 0.13314(12) 0.0220(7) Uani 1 1 d . . .
Pd34 Pd 1.04904(18) 0.74366(17) 0.23006(13) 0.0274(7) Uani 1 1 d . . .
Pd35 Pd 0.68717(17) 0.65781(16) 0.49656(12) 0.0201(7) Uani 1 1 d . . .
P1 P 0.5976(6) 0.4793(6) 0.2823(4) 0.025(2) Uani 1 1 d . . .
P2 P 0.9037(7) 0.5121(7) 0.1907(5) 0.040(3) Uani 1 1 d . . .
P3 P 0.8701(6) 0.4436(5) 0.4184(5) 0.027(3) Uani 1 1 d . . .
P4 P 0.5024(6) 1.1369(6) 0.3104(4) 0.023(2) Uani 1 1 d . . .
P5 P 0.7372(7) 1.1963(6) 0.1439(4) 0.028(2) Uani 1 1 d . . .
P6 P 0.8296(6) 1.1356(5) 0.3624(4) 0.021(2) Uani 1 1 d . . .
P7 P 0.6656(6) 0.8597(6) 0.0358(4) 0.026(2) Uani 1 1 d . . .
P8 P 1.1036(6) 0.7785(5) 0.3548(4) 0.022(2) Uani 1 1 d . . .
P9 P 0.4783(6) 0.7188(5) 0.4610(4) 0.021(2) Uani 1 1 d . . .
P10 P 0.3349(6) 1.0485(6) 0.2020(5) 0.030(3) Uani 1 1 d . . .
P11 P 0.9947(7) 1.0908(8) 0.0961(5) 0.043(3) Uani 1 1 d . . .
P12 P 0.7932(6) 0.9737(6) 0.5333(4) 0.026(2) Uani 1 1 d . . .
P13 P 0.4412(6) 0.7380(7) 0.0751(5) 0.033(3) Uani 1 1 d . . .
P14 P 1.1636(7) 0.7125(7) 0.1830(5) 0.040(3) Uani 1 1 d . . .
P15 P 0.7069(6) 0.5873(6) 0.5882(4) 0.025(2) Uani 1 1 d . . .
O1 O 0.7975(15) 0.4264(14) 0.2989(10) 0.025(5) Uani 1 1 d U . .
C1 C 0.788(2) 0.495(2) 0.2988(15) 0.023(6) Uani 1 1 d U . .
O2 O 0.6786(14) 1.2017(14) 0.2685(10) 0.026(5) Uani 1 1 d U . .
C2 C 0.687(2) 1.129(2) 0.2717(16) 0.030(6) Uani 1 1 d U . .
O3 O 0.8000(16) 0.6647(15) 0.1095(11) 0.034(6) Uani 1 1 d U . .
C3 C 0.786(2) 0.667(2) 0.1526(17) 0.031(6) Uani 1 1 d U . .
O4 O 0.9912(14) 0.5871(13) 0.4009(10) 0.023(5) Uani 1 1 d U . .
C4 C 0.929(2) 0.617(2) 0.3727(15) 0.020(5) Uani 1 1 d U . .
O5 O 0.5290(16) 0.5790(16) 0.3733(11) 0.035(6) Uani 1 1 d U . .
C5 C 0.585(2) 0.611(2) 0.3513(17) 0.036(6) Uani 1 1 d U . .
O6 O 0.6545(14) 1.0308(14) 0.0717(10) 0.024(5) Uani 1 1 d U . .
C6 C 0.662(2) 0.981(2) 0.1101(15) 0.021(6) Uani 1 1 d U . .
O7 O 1.0077(14) 0.9553(14) 0.3526(10) 0.024(5) Uani 1 1 d U . .
C7 C 0.963(2) 0.925(2) 0.3330(15) 0.026(6) Uani 1 1 d U . .
O8 O 0.4823(15) 0.9180(15) 0.4193(10) 0.030(5) Uani 1 1 d U . .
C8 C 0.538(2) 0.885(2) 0.4003(16) 0.030(6) Uani 1 1 d U . .
O9 O 0.6146(18) 0.5990(17) 0.1297(12) 0.048(7) Uani 1 1 d U . .
C9 C 0.605(3) 0.665(3) 0.1465(19) 0.050(7) Uani 1 1 d U . .
O10 O 1.0659(14) 0.5658(14) 0.2830(10) 0.026(5) Uani 1 1 d U . .
C10 C 1.035(2) 0.633(2) 0.2665(15) 0.023(6) Uani 1 1 d U . .
O11 O 0.6681(15) 0.4981(15) 0.4783(11) 0.031(6) Uani 1 1 d U . .
C11 C 0.676(2) 0.567(2) 0.4639(16) 0.030(6) Uani 1 1 d U . .
O12 O 0.8438(17) 0.9978(17) 0.0575(12) 0.042(6) Uani 1 1 d U . .
C12 C 0.841(3) 0.994(2) 0.1013(18) 0.037(7) Uani 1 1 d U . .
O13 O 0.9414(15) 0.8761(15) 0.4684(10) 0.030(5) Uani 1 1 d U . .
C13 C 0.882(2) 0.893(2) 0.4431(15) 0.024(6) Uani 1 1 d U . .
O14 O 0.3814(16) 0.8929(16) 0.3141(11) 0.035(6) Uani 1 1 d U . .
C14 C 0.437(2) 0.917(2) 0.2919(17) 0.032(6) Uani 1 1 d U . .
O15 O 0.9312(18) 0.8019(17) 0.0894(12) 0.047(7) Uani 1 1 d U . .
C15 C 0.906(3) 0.802(3) 0.131(2) 0.049(8) Uani 1 1 d U . .
O16 O 0.9090(16) 0.6847(15) 0.4937(11) 0.032(6) Uani 1 1 d U . .
C16 C 0.864(2) 0.709(2) 0.4550(15) 0.026(6) Uani 1 1 d U . .
O17 O 0.4195(16) 0.7257(16) 0.2711(11) 0.036(6) Uani 1 1 d U . .
C17 C 0.480(2) 0.749(2) 0.2687(16) 0.030(6) Uani 1 1 d U . .
O18 O 1.0950(16) 0.9089(15) 0.1972(11) 0.032(6) Uani 1 1 d U . .
C18 C 1.051(2) 0.866(2) 0.2096(17) 0.033(6) Uani 1 1 d U . .
O19 O 0.6468(16) 0.8013(16) 0.5409(11) 0.037(6) Uani 1 1 d U . .
C19 C 0.682(2) 0.772(2) 0.5119(17) 0.036(7) Uani 1 1 d U . .
O20 O 0.4487(16) 0.9324(16) 0.1062(11) 0.036(6) Uani 1 1 d U . .
C20 C 0.482(2) 0.875(2) 0.1338(17) 0.036(7) Uani 1 1 d U . .
O21 O 0.9905(16) 1.0996(16) 0.2441(11) 0.034(6) Uani 1 1 d U . .
C21 C 0.949(2) 1.062(2) 0.2312(16) 0.030(6) Uani 1 1 d U . .
O22 O 0.5933(17) 1.0236(17) 0.4623(12) 0.042(6) Uani 1 1 d U . .
C22 C 0.646(3) 0.990(3) 0.4456(18) 0.043(7) Uani 1 1 d U . .
O23 O 0.5134(16) 1.1263(16) 0.1246(11) 0.036(6) Uani 1 1 d U . .
C23 C 0.524(2) 1.071(3) 0.1600(18) 0.036(7) Uani 1 1 d U . .
C11P C 0.496(2) 0.517(2) 0.2594(15) 0.023(8) Uani 1 1 d U . .
H11A H 0.4973 0.5580 0.2245 0.027 Uiso 1 1 d R . .
H11B H 0.4681 0.5406 0.2873 0.027 Uiso 1 1 d R . .
H11C H 0.4676 0.4738 0.2539 0.027 Uiso 1 1 d R . .
C12P C 0.580(3) 0.398(3) 0.3418(18) 0.051(13) Uani 1 1 d U . .
H12A H 0.6312 0.3669 0.3557 0.062 Uiso 1 1 d R . .
H12B H 0.5444 0.3631 0.3305 0.062 Uiso 1 1 d R . .
H12C H 0.5532 0.4194 0.3710 0.062 Uiso 1 1 d R . .
C13P C 0.634(2) 0.422(2) 0.2330(15) 0.025(9) Uani 1 1 d U . .
H13A H 0.6836 0.3881 0.2472 0.030 Uiso 1 1 d R . .
H13B H 0.6441 0.4583 0.1974 0.030 Uiso 1 1 d R . .
H13C H 0.5922 0.3887 0.2280 0.030 Uiso 1 1 d R . .
C21P C 0.969(3) 0.431(3) 0.2338(18) 0.048(12) Uani 1 1 d U . .
H21A H 0.9945 0.4495 0.2622 0.058 Uiso 1 1 d R . .
H21B H 1.0103 0.4106 0.2110 0.058 Uiso 1 1 d R . .
H21C H 0.9363 0.3880 0.2515 0.058 Uiso 1 1 d R . .
C22P C 0.849(3) 0.462(3) 0.1477(18) 0.047(12) Uani 1 1 d U . .
H22A H 0.8204 0.5015 0.1175 0.057 Uiso 1 1 d R . .
H22B H 0.8108 0.4297 0.1706 0.057 Uiso 1 1 d R . .
H22C H 0.8886 0.4268 0.1323 0.057 Uiso 1 1 d R . .
C23P C 0.979(3) 0.565(3) 0.1436(18) 0.049(12) Uani 1 1 d U . .
H23A H 0.9501 0.6087 0.1155 0.059 Uiso 1 1 d R . .
H23B H 1.0097 0.5276 0.1255 0.059 Uiso 1 1 d R . .
H23C H 1.0153 0.5860 0.1649 0.059 Uiso 1 1 d R . .
C31 C 0.892(2) 0.455(2) 0.4870(16) 0.038(11) Uani 1 1 d U . .
H31A H 0.9366 0.4871 0.4849 0.046 Uiso 1 1 d R . .
H31B H 0.9069 0.4021 0.5119 0.046 Uiso 1 1 d R . .
H31C H 0.8436 0.4807 0.5009 0.046 Uiso 1 1 d R . .
C32 C 0.962(3) 0.382(3) 0.406(2) 0.058(14) Uani 1 1 d U . .
H32A H 1.0063 0.4156 0.3959 0.069 Uiso 1 1 d R . .
H32B H 0.9520 0.3583 0.3756 0.069 Uiso 1 1 d R . .
H32C H 0.9770 0.3403 0.4394 0.069 Uiso 1 1 d R . .
C33 C 0.795(3) 0.374(2) 0.4337(18) 0.045(12) Uani 1 1 d U . .
H33A H 0.7634 0.3818 0.4656 0.054 Uiso 1 1 d R . .
H33B H 0.8223 0.3191 0.4423 0.054 Uiso 1 1 d R . .
H33C H 0.7589 0.3822 0.4017 0.054 Uiso 1 1 d R . .
C41 C 0.415(2) 1.099(2) 0.3503(15) 0.025(9) Uani 1 1 d U . .
H41A H 0.4340 1.0657 0.3867 0.030 Uiso 1 1 d R . .
H41B H 0.3884 1.0669 0.3306 0.030 Uiso 1 1 d R . .
H41C H 0.3769 1.1434 0.3551 0.030 Uiso 1 1 d R . .
C42 C 0.458(3) 1.218(3) 0.2589(18) 0.049(12) Uani 1 1 d U . .
H42A H 0.4312 1.1978 0.2314 0.059 Uiso 1 1 d R . .
H42B H 0.5002 1.2498 0.2410 0.059 Uiso 1 1 d R . .
H42C H 0.4183 1.2502 0.2755 0.059 Uiso 1 1 d R . .
C43 C 0.534(3) 1.192(2) 0.3560(17) 0.043(11) Uani 1 1 d U . .
H43A H 0.5510 1.1553 0.3917 0.052 Uiso 1 1 d R . .
H43B H 0.4896 1.2305 0.3614 0.052 Uiso 1 1 d R . .
H43C H 0.5803 1.2197 0.3398 0.052 Uiso 1 1 d R . .
C51 C 0.741(2) 1.192(2) 0.0718(14) 0.021(8) Uani 1 1 d U . .
H51A H 0.7873 1.1543 0.0669 0.025 Uiso 1 1 d R . .
H51B H 0.7484 1.2451 0.0483 0.025 Uiso 1 1 d R . .
H51C H 0.6911 1.1753 0.0615 0.025 Uiso 1 1 d R . .
C52 C 0.646(2) 1.263(2) 0.1403(16) 0.034(10) Uani 1 1 d U . .
H52A H 0.6267 1.2617 0.1777 0.041 Uiso 1 1 d R . .
H52B H 0.6046 1.2475 0.1192 0.041 Uiso 1 1 d R . .
H52C H 0.6572 1.3175 0.1219 0.041 Uiso 1 1 d R . .
C53 C 0.817(2) 1.255(2) 0.1504(16) 0.032(10) Uani 1 1 d U . .
H53A H 0.8695 1.2233 0.1513 0.039 Uiso 1 1 d R . .
H53B H 0.8100 1.2726 0.1847 0.039 Uiso 1 1 d R . .
H53D H 0.8144 1.3018 0.1188 0.039 Uiso 1 1 d R . .
C61 C 0.855(2) 1.224(2) 0.3132(14) 0.024(9) Uani 1 1 d U . .
H61A H 0.8069 1.2512 0.2915 0.029 Uiso 1 1 d R . .
H61B H 0.8972 1.2096 0.2885 0.029 Uiso 1 1 d R . .
H61C H 0.8753 1.2601 0.3330 0.029 Uiso 1 1 d R . .
C62 C 0.767(2) 1.177(2) 0.4096(15) 0.028(9) Uani 1 1 d U . .
H62A H 0.7174 1.2062 0.3902 0.034 Uiso 1 1 d R . .
H62B H 0.7961 1.2124 0.4242 0.034 Uiso 1 1 d R . .
H62C H 0.7517 1.1334 0.4402 0.034 Uiso 1 1 d R . .
C63 C 0.927(3) 1.104(3) 0.3935(19) 0.052(13) Uani 1 1 d U . .
H63A H 0.9207 1.0729 0.4316 0.062 Uiso 1 1 d R . .
H63B H 0.9541 1.1505 0.3935 0.062 Uiso 1 1 d R . .
H63C H 0.9585 1.0711 0.3726 0.062 Uiso 1 1 d R . .
C71 C 0.674(2) 0.767(2) 0.0171(16) 0.033(10) Uani 1 1 d U . .
H71A H 0.6253 0.7408 0.0284 0.040 Uiso 1 1 d R . .
H71B H 0.7216 0.7326 0.0357 0.040 Uiso 1 1 d R . .
H71C H 0.6802 0.7763 -0.0230 0.040 Uiso 1 1 d R . .
C72 C 0.576(2) 0.915(2) -0.0019(17) 0.037(10) Uani 1 1 d U . .
H72A H 0.5293 0.8857 0.0090 0.044 Uiso 1 1 d R . .
H72B H 0.5847 0.9228 -0.0417 0.044 Uiso 1 1 d R . .
H72C H 0.5658 0.9672 0.0065 0.044 Uiso 1 1 d R . .
C73 C 0.743(2) 0.907(2) -0.0024(14) 0.025(9) Uani 1 1 d U . .
H73A H 0.7382 0.9624 -0.0007 0.030 Uiso 1 1 d R . .
H73B H 0.7394 0.9043 -0.0409 0.030 Uiso 1 1 d R . .
H73C H 0.7959 0.8800 0.0133 0.030 Uiso 1 1 d R . .
C81 C 1.160(2) 0.684(2) 0.3592(15) 0.025(9) Uani 1 1 d U . .
H81A H 1.1237 0.6457 0.3546 0.030 Uiso 1 1 d R . .
H81B H 1.1874 0.6644 0.3955 0.030 Uiso 1 1 d R . .
H81C H 1.2011 0.6888 0.3301 0.030 Uiso 1 1 d R . .
C82 C 1.099(2) 0.774(2) 0.4302(14) 0.022(8) Uani 1 1 d U . .
H82A H 1.0629 0.8197 0.4359 0.027 Uiso 1 1 d R . .
H82B H 1.1533 0.7757 0.4441 0.027 Uiso 1 1 d R . .
H82C H 1.0781 0.7248 0.4502 0.027 Uiso 1 1 d R . .
C83 C 1.179(2) 0.847(2) 0.3283(16) 0.033(10) Uani 1 1 d U . .
H83A H 1.1679 0.8937 0.3428 0.039 Uiso 1 1 d R . .
H83B H 1.1753 0.8625 0.2879 0.039 Uiso 1 1 d R . .
H83C H 1.2328 0.8199 0.3401 0.039 Uiso 1 1 d R . .
C91 C 0.485(3) 0.613(2) 0.4969(18) 0.045(12) Uani 1 1 d U . .
H91A H 0.5159 0.5819 0.4746 0.054 Uiso 1 1 d R . .
H91B H 0.4303 0.5971 0.5027 0.054 Uiso 1 1 d R . .
H91C H 0.5122 0.6045 0.5328 0.054 Uiso 1 1 d R . .
C92 C 0.4420(19) 0.7659(18) 0.5148(12) 0.011(7) Uani 1 1 d U . .
H92A H 0.4799 0.7493 0.5463 0.013 Uiso 1 1 d R . .
H92B H 0.3886 0.7501 0.5267 0.013 Uiso 1 1 d R . .
H92C H 0.4378 0.8238 0.5005 0.013 Uiso 1 1 d R . .
C93 C 0.387(2) 0.731(2) 0.4178(16) 0.035(10) Uani 1 1 d U . .
H93A H 0.3975 0.6997 0.3902 0.042 Uiso 1 1 d R . .
H93B H 0.3738 0.7869 0.3990 0.042 Uiso 1 1 d R . .
H93C H 0.3420 0.7116 0.4410 0.042 Uiso 1 1 d R . .
C101 C 0.315(3) 1.137(2) 0.1494(17) 0.040(11) Uani 1 1 d U . .
H01A H 0.3290 1.1817 0.1627 0.048 Uiso 1 1 d R . .
H01B H 0.2578 1.1448 0.1390 0.048 Uiso 1 1 d R . .
H01C H 0.3482 1.1325 0.1171 0.048 Uiso 1 1 d R . .
C102 C 0.286(3) 0.981(3) 0.173(2) 0.057(13) Uani 1 1 d U . .
H02A H 0.2845 0.9310 0.2011 0.068 Uiso 1 1 d R . .
H02B H 0.3166 0.9717 0.1412 0.068 Uiso 1 1 d R . .
H02C H 0.2309 1.0047 0.1615 0.068 Uiso 1 1 d R . .
C103 C 0.259(3) 1.066(3) 0.2562(19) 0.052(13) Uani 1 1 d U . .
H03A H 0.2697 1.0239 0.2902 0.062 Uiso 1 1 d R . .
H03B H 0.2044 1.0663 0.2426 0.062 Uiso 1 1 d R . .
H03C H 0.2645 1.1177 0.2639 0.062 Uiso 1 1 d R . .
C111 C 1.068(2) 1.143(2) 0.1172(17) 0.041(11) Uani 1 1 d U . .
H11D H 1.0405 1.1849 0.1330 0.050 Uiso 1 1 d R . .
H11E H 1.0992 1.1674 0.0851 0.050 Uiso 1 1 d R . .
H11F H 1.1041 1.1065 0.1449 0.050 Uiso 1 1 d R . .
C112 C 0.957(3) 1.160(2) 0.0331(17) 0.040(11) Uani 1 1 d U . .
H12D H 0.9417 1.2124 0.0404 0.048 Uiso 1 1 d R . .
H12E H 0.9089 1.1420 0.0199 0.048 Uiso 1 1 d R . .
H12F H 0.9986 1.1643 0.0049 0.048 Uiso 1 1 d R . .
C113 C 1.048(3) 1.018(3) 0.068(2) 0.057(14) Uani 1 1 d U . .
H13D H 1.0137 0.9762 0.0679 0.069 Uiso 1 1 d R . .
H13E H 1.0970 0.9951 0.0901 0.069 Uiso 1 1 d R . .
H13F H 1.0632 1.0425 0.0299 0.069 Uiso 1 1 d R . .
C121 C 0.806(2) 0.881(2) 0.5873(16) 0.039(11) Uani 1 1 d U . .
H21D H 0.8486 0.8443 0.5767 0.046 Uiso 1 1 d R . .
H21E H 0.7551 0.8573 0.5922 0.046 Uiso 1 1 d R . .
H21F H 0.8216 0.8920 0.6220 0.046 Uiso 1 1 d R . .
C122 C 0.885(2) 1.020(2) 0.5391(16) 0.034(10) Uani 1 1 d U . .
H22D H 0.9304 0.9938 0.5226 0.040 Uiso 1 1 d R . .
H22E H 0.8969 1.0149 0.5782 0.040 Uiso 1 1 d R . .
H22F H 0.8763 1.0765 0.5196 0.040 Uiso 1 1 d R . .
C123 C 0.715(2) 1.032(2) 0.5621(17) 0.038(11) Uani 1 1 d U . .
H123D H 0.6965 1.0804 0.5340 0.046 Uiso 1 1 d R . .
H123E H 0.7372 1.0455 0.5941 0.046 Uiso 1 1 d R . .
H123F H 0.6698 1.0005 0.5736 0.046 Uiso 1 1 d R . .
C131 C 0.472(3) 0.717(3) 0.011(2) 0.072(16) Uani 1 1 d U . .
H31D H 0.5262 0.7329 0.0016 0.086 Uiso 1 1 d R . .
H31E H 0.4336 0.7465 -0.0185 0.086 Uiso 1 1 d R . .
H31F H 0.4731 0.6598 0.0141 0.086 Uiso 1 1 d R . .
C132 C 0.358(3) 0.814(3) 0.0562(18) 0.048(12) Uani 1 1 d U . .
H32D H 0.3337 0.8250 0.0897 0.058 Uiso 1 1 d R . .
H32E H 0.3180 0.7958 0.0355 0.058 Uiso 1 1 d R . .
H32F H 0.3777 0.8620 0.0332 0.058 Uiso 1 1 d R . .
C133 C 0.394(2) 0.651(2) 0.1077(16) 0.037(10) Uani 1 1 d U . .
H33D H 0.4309 0.6034 0.1072 0.044 Uiso 1 1 d R . .
H33E H 0.3439 0.6507 0.0875 0.044 Uiso 1 1 d R . .
H33F H 0.3810 0.6516 0.1460 0.044 Uiso 1 1 d R . .
C141 C 1.146(3) 0.740(3) 0.1096(17) 0.047(12) Uani 1 1 d U . .
H41D H 1.1763 0.7841 0.0924 0.056 Uiso 1 1 d R . .
H41E H 1.0880 0.7553 0.1018 0.056 Uiso 1 1 d R . .
H41F H 1.1640 0.6940 0.0945 0.056 Uiso 1 1 d R . .
C142 C 1.202(4) 0.612(3) 0.198(2) 0.09(2) Uani 1 1 d U . .
H42D H 1.2271 0.5965 0.2348 0.110 Uiso 1 1 d R . .
H42E H 1.2423 0.6037 0.1704 0.110 Uiso 1 1 d R . .
H42F H 1.1576 0.5800 0.1970 0.110 Uiso 1 1 d R . .
C143 C 1.253(2) 0.758(3) 0.1920(18) 0.042(11) Uani 1 1 d U . .
H43D H 1.2367 0.8139 0.1923 0.051 Uiso 1 1 d R . .
H43E H 1.2899 0.7561 0.1614 0.051 Uiso 1 1 d R . .
H43F H 1.2795 0.7298 0.2271 0.051 Uiso 1 1 d R . .
C151 C 0.663(2) 0.634(2) 0.6421(15) 0.026(9) Uani 1 1 d U . .
H151D H 0.6040 0.6308 0.6436 0.031 Uiso 1 1 d R . .
H151E H 0.6727 0.6898 0.6332 0.031 Uiso 1 1 d R . .
H151F H 0.6873 0.6060 0.6780 0.031 Uiso 1 1 d R . .
C152 C 0.668(3) 0.489(2) 0.6067(17) 0.040(11) Uani 1 1 d U . .
H152D H 0.6777 0.4634 0.5763 0.048 Uiso 1 1 d R . .
H152E H 0.6097 0.4962 0.6135 0.048 Uiso 1 1 d R . .
H152F H 0.6959 0.4557 0.6402 0.048 Uiso 1 1 d R . .
C153 C 0.815(3) 0.567(3) 0.611(2) 0.066(15) Uani 1 1 d U . .
H153D H 0.8440 0.5307 0.5920 0.080 Uiso 1 1 d R . .
H153E H 0.8176 0.5430 0.6514 0.080 Uiso 1 1 d R . .
H153F H 0.8390 0.6171 0.6033 0.080 Uiso 1 1 d R . .

loop_
_atom_site_aniso_label
_atom_site_aniso_U_11
_atom_site_aniso_U_22
_atom_site_aniso_U_33
_atom_site_aniso_U_23
_atom_site_aniso_U_13
_atom_site_aniso_U_12
Pd1 0.0114(15) 0.0163(14) 0.0241(16) -0.0079(13) 0.0040(12) -0.0027(11)
Pd2 0.0105(15) 0.0167(14) 0.0229(16) -0.0085(12) 0.0031(12) -0.0031(11)
Pd3 0.0092(14) 0.0154(14) 0.0246(16) -0.0077(12) 0.0017(12) -0.0028(11)
Pd4 0.0119(15) 0.0158(15) 0.0280(17) -0.0053(13) 0.0002(12) -0.0038(11)
Pd5 0.0188(16) 0.0212(16) 0.0267(17) -0.0097(14) 0.0032(13) -0.0044(12)
Pd6 0.0161(16) 0.0236(16) 0.0256(17) -0.0098(14) 0.0058(13) -0.0036(12)
Pd7 0.0140(15) 0.0128(14) 0.0276(17) -0.0056(13) -0.0006(13) -0.0011(11)
Pd8 0.0169(16) 0.0118(14) 0.0239(17) -0.0046(12) 0.0015(12) -0.0016(11)
Pd9 0.0192(16) 0.0152(15) 0.0278(18) -0.0054(13) 0.0019(13) -0.0048(12)
Pd10 0.0221(17) 0.0169(15) 0.0276(18) -0.0108(13) 0.0033(13) 0.0012(12)
Pd11 0.0123(15) 0.0185(15) 0.0329(18) -0.0096(14) 0.0043(13) -0.0004(12)
Pd12 0.0162(16) 0.0166(15) 0.0282(18) -0.0045(13) -0.0010(13) -0.0018(12)
Pd13 0.0140(15) 0.0145(14) 0.0250(16) -0.0081(12) -0.0009(12) -0.0037(11)
Pd14 0.0082(14) 0.0131(14) 0.0231(16) -0.0042(12) 0.0007(12) -0.0023(11)
Pd15 0.0104(15) 0.0174(15) 0.0243(17) -0.0066(13) 0.0027(12) -0.0014(11)
Pd16 0.0125(15) 0.0203(15) 0.0236(17) -0.0057(13) 0.0043(12) -0.0049(12)
Pd17 0.0123(15) 0.0140(14) 0.0220(16) -0.0084(12) 0.0039(12) -0.0058(11)
Pd18 0.0117(15) 0.0167(15) 0.0223(16) -0.0061(12) 0.0014(12) -0.0045(11)
Pd19 0.0125(15) 0.0147(14) 0.0296(17) -0.0062(13) 0.0040(13) -0.0023(11)
Pd20 0.0165(16) 0.0168(15) 0.0234(17) -0.0050(13) 0.0026(13) -0.0047(12)
Pd21 0.0115(15) 0.0158(15) 0.0252(17) -0.0066(13) 0.0029(12) -0.0046(11)
Pd22 0.0137(15) 0.0138(14) 0.0241(17) -0.0049(13) 0.0019(12) -0.0031(11)
Pd23 0.0117(14) 0.0104(13) 0.0222(16) -0.0065(12) 0.0024(12) -0.0019(10)
Pd24 0.0151(16) 0.0209(15) 0.0216(16) -0.0040(13) 0.0036(12) -0.0056(12)
Pd25 0.0081(15) 0.0197(15) 0.0300(18) -0.0087(13) 0.0025(12) -0.0010(11)
Pd26 0.0083(14) 0.0160(15) 0.0256(17) -0.0016(13) 0.0024(12) -0.0028(11)
Pd27 0.0124(15) 0.0166(15) 0.0266(17) -0.0031(13) 0.0009(12) -0.0016(11)
Pd28 0.0180(17) 0.0279(17) 0.0254(18) -0.0041(14) 0.0047(13) -0.0107(13)
Pd29 0.0135(15) 0.0178(15) 0.0262(17) -0.0096(13) 0.0037(12) -0.0059(11)
Pd30 0.0143(15) 0.0159(15) 0.0254(17) -0.0062(13) -0.0012(12) -0.0037(11)
Pd31 0.0178(16) 0.0261(17) 0.0286(18) -0.0106(14) 0.0063(13) -0.0049(13)
Pd32 0.0170(16) 0.0158(15) 0.0245(17) -0.0047(13) 0.0025(13) -0.0063(12)
Pd33 0.0205(17) 0.0201(16) 0.0281(18) -0.0097(13) 0.0000(13) -0.0056(12)
Pd34 0.0195(17) 0.0247(17) 0.038(2) -0.0083(15) 0.0095(14) -0.0013(13)
Pd35 0.0180(16) 0.0163(15) 0.0244(17) -0.0011(13) -0.0004(13) -0.0042(12)
P1 0.025(6) 0.021(5) 0.035(6) -0.012(5) 0.007(5) -0.010(4)
P2 0.043(7) 0.029(6) 0.054(8) -0.022(6) 0.022(6) -0.003(5)
P3 0.027(6) 0.011(5) 0.043(7) -0.008(5) -0.008(5) 0.000(4)
P4 0.017(5) 0.019(5) 0.036(6) -0.013(5) 0.006(5) -0.005(4)
P5 0.042(7) 0.017(5) 0.023(6) 0.001(5) -0.001(5) -0.011(5)
P6 0.024(6) 0.009(5) 0.034(6) -0.011(4) -0.001(5) -0.010(4)
P7 0.021(6) 0.039(6) 0.016(6) -0.004(5) 0.003(4) -0.003(5)
P8 0.015(5) 0.010(5) 0.041(7) -0.004(5) -0.005(5) 0.000(4)
P9 0.011(5) 0.019(5) 0.034(6) -0.009(5) 0.015(4) -0.004(4)
P10 0.017(6) 0.028(6) 0.042(7) -0.001(5) -0.003(5) -0.008(4)
P11 0.022(6) 0.077(10) 0.027(7) 0.002(6) 0.006(5) -0.029(6)
P12 0.020(6) 0.031(6) 0.027(6) -0.006(5) 0.006(5) -0.007(5)
P13 0.024(6) 0.045(7) 0.039(7) -0.022(6) -0.001(5) -0.015(5)
P14 0.034(7) 0.026(6) 0.059(9) -0.009(6) 0.018(6) -0.005(5)
P15 0.026(6) 0.027(6) 0.025(6) -0.012(5) -0.006(5) 0.001(4)
O1 0.030(7) 0.026(7) 0.022(7) -0.011(6) 0.000(6) -0.001(6)
C1 0.027(8) 0.024(7) 0.020(8) -0.011(6) -0.002(6) -0.003(6)
O2 0.023(7) 0.026(7) 0.027(7) -0.004(6) 0.000(6) -0.001(6)
C2 0.026(8) 0.030(8) 0.029(8) -0.001(6) 0.003(6) 0.003(6)
O3 0.032(8) 0.033(8) 0.034(8) -0.007(6) 0.001(6) -0.004(6)
C3 0.030(8) 0.030(8) 0.033(8) -0.008(6) 0.000(6) -0.005(6)
O4 0.025(7) 0.021(7) 0.025(7) -0.009(6) -0.001(6) -0.003(6)
C4 0.020(8) 0.020(7) 0.022(8) -0.008(6) 0.000(6) -0.005(6)
O5 0.035(8) 0.036(8) 0.036(8) -0.013(6) 0.000(6) -0.005(6)
C5 0.033(9) 0.037(8) 0.037(8) -0.011(6) 0.001(6) -0.003(6)
O6 0.024(7) 0.027(7) 0.021(7) -0.005(6) 0.002(6) -0.004(6)
C6 0.023(8) 0.021(8) 0.020(8) -0.008(6) 0.000(6) -0.003(6)
O7 0.024(7) 0.021(7) 0.025(7) -0.004(6) -0.002(6) 0.002(6)
C7 0.026(8) 0.023(8) 0.026(8) -0.005(6) 0.001(6) -0.001(6)
O8 0.027(8) 0.031(7) 0.032(8) -0.007(6) 0.004(6) -0.003(6)
C8 0.030(8) 0.028(8) 0.031(8) -0.009(6) 0.002(6) -0.003(6)
O9 0.048(9) 0.048(9) 0.049(9) -0.014(6) -0.002(6) -0.005(6)
C9 0.048(9) 0.051(9) 0.050(9) -0.013(6) -0.001(6) -0.004(6)
O10 0.023(7) 0.024(7) 0.031(7) -0.005(6) 0.002(6) -0.004(6)
C10 0.023(8) 0.022(8) 0.027(8) -0.009(6) 0.002(6) -0.003(6)
O11 0.031(8) 0.029(7) 0.033(8) -0.004(6) 0.001(6) -0.005(6)
C11 0.026(8) 0.028(8) 0.033(8) -0.001(6) 0.001(6) -0.005(6)
O12 0.040(8) 0.045(8) 0.039(8) -0.007(6) 0.000(6) -0.008(6)
C12 0.038(9) 0.039(9) 0.036(9) -0.012(6) 0.000(6) -0.006(6)
O13 0.026(8) 0.031(7) 0.030(7) -0.006(6) -0.001(6) 0.002(6)
C13 0.028(8) 0.025(8) 0.025(8) -0.015(6) -0.002(6) 0.000(6)
O14 0.029(8) 0.036(8) 0.037(8) -0.004(6) 0.004(6) -0.006(6)
C14 0.028(8) 0.033(8) 0.034(8) -0.004(6) 0.003(6) -0.009(6)
O15 0.048(9) 0.049(9) 0.044(9) -0.014(6) 0.005(6) -0.008(6)
C15 0.049(9) 0.052(9) 0.045(9) -0.011(6) 0.002(6) -0.006(6)
O16 0.033(8) 0.033(7) 0.031(8) -0.010(6) 0.001(6) -0.002(6)
C16 0.031(8) 0.025(8) 0.026(8) -0.015(6) 0.001(6) -0.003(6)
O17 0.033(8) 0.038(8) 0.036(8) -0.004(6) -0.005(6) -0.007(6)
C17 0.033(8) 0.030(8) 0.031(8) -0.013(6) -0.005(6) -0.008(6)
O18 0.030(8) 0.032(8) 0.035(8) -0.011(6) 0.004(6) -0.001(6)
C18 0.031(8) 0.031(8) 0.036(8) -0.011(6) 0.007(6) 0.000(6)
O19 0.037(8) 0.036(8) 0.038(8) -0.013(6) 0.006(6) 0.000(6)
C19 0.037(9) 0.036(8) 0.037(8) -0.011(6) 0.006(6) -0.001(6)
O20 0.036(8) 0.033(8) 0.036(8) -0.006(6) 0.000(6) -0.002(6)
C20 0.034(9) 0.034(8) 0.036(9) -0.003(6) 0.002(6) -0.001(6)
O21 0.031(8) 0.038(8) 0.033(8) -0.004(6) 0.000(6) -0.010(6)
C21 0.030(8) 0.032(8) 0.028(8) -0.010(6) 0.001(6) -0.005(6)
O22 0.042(8) 0.046(8) 0.043(8) -0.019(6) 0.001(6) -0.003(6)
C22 0.042(9) 0.046(9) 0.043(9) -0.015(6) 0.001(6) -0.004(6)
O23 0.029(8) 0.038(8) 0.036(8) -0.003(6) 0.004(6) -0.004(6)
C23 0.031(9) 0.038(8) 0.037(9) -0.005(6) 0.003(6) -0.003(6)
C11P 0.025(11) 0.021(10) 0.026(11) -0.012(8) -0.003(7) -0.006(7)
C12P 0.051(15) 0.050(14) 0.053(14) -0.011(8) -0.003(8) -0.005(8)
C13P 0.025(11) 0.025(11) 0.026(11) -0.011(8) 0.001(7) 0.003(7)
C21P 0.049(14) 0.046(14) 0.049(14) -0.013(8) 0.002(8) -0.001(8)
C22P 0.050(14) 0.047(13) 0.046(13) -0.018(8) 0.003(8) -0.003(8)
C23P 0.047(14) 0.051(14) 0.048(14) -0.013(8) -0.001(8) -0.003(8)
C31 0.033(13) 0.040(12) 0.037(13) -0.003(8) 0.002(8) -0.001(8)
C32 0.057(15) 0.059(15) 0.058(15) -0.015(8) 0.002(8) -0.009(8)
C33 0.046(14) 0.042(13) 0.046(13) -0.007(8) -0.003(8) -0.007(8)
C41 0.029(11) 0.024(11) 0.024(11) -0.011(8) 0.004(7) 0.000(7)
C42 0.049(14) 0.047(14) 0.049(14) -0.011(8) 0.005(8) -0.003(8)
C43 0.045(13) 0.043(13) 0.042(13) -0.011(8) 0.001(8) 0.001(8)
C51 0.021(11) 0.021(10) 0.023(10) -0.008(7) -0.001(7) -0.008(7)
C52 0.033(12) 0.033(12) 0.035(12) -0.010(8) 0.003(7) -0.001(7)
C53 0.035(12) 0.029(11) 0.034(12) -0.009(8) 0.000(7) -0.006(7)
C61 0.023(11) 0.021(11) 0.026(11) -0.002(7) 0.005(7) -0.005(7)
C62 0.031(11) 0.026(11) 0.027(11) -0.008(8) 0.000(7) -0.001(7)
C63 0.051(15) 0.053(14) 0.051(14) -0.013(8) -0.002(8) -0.007(8)
C71 0.037(12) 0.033(12) 0.031(12) -0.011(8) -0.001(7) -0.003(7)
C72 0.036(13) 0.036(12) 0.036(12) -0.005(8) 0.000(8) -0.005(7)
C73 0.031(11) 0.026(11) 0.024(11) -0.016(8) -0.001(7) -0.003(7)
C81 0.023(11) 0.027(11) 0.029(11) -0.010(8) 0.000(7) -0.006(7)
C82 0.019(11) 0.024(10) 0.020(11) -0.001(7) -0.002(7) 0.001(7)
C83 0.033(12) 0.033(12) 0.034(12) -0.012(8) -0.001(7) -0.004(7)
C91 0.042(14) 0.047(13) 0.041(13) -0.005(8) 0.001(8) -0.004(8)
C92 0.013(10) 0.011(9) 0.011(9) -0.004(7) -0.003(7) -0.004(7)
C93 0.034(12) 0.038(12) 0.034(12) -0.008(8) 0.001(7) -0.010(8)
C101 0.037(13) 0.043(13) 0.040(13) -0.008(8) 0.003(8) -0.008(8)
C102 0.056(15) 0.056(15) 0.060(15) -0.017(8) -0.003(8) -0.009(8)
C103 0.052(15) 0.051(14) 0.053(14) -0.012(8) 0.000(8) -0.011(8)
C111 0.037(13) 0.043(13) 0.042(13) -0.008(8) 0.009(8) -0.005(8)
C112 0.037(13) 0.041(13) 0.040(13) -0.006(8) 0.002(8) -0.005(8)
C113 0.056(15) 0.059(15) 0.058(15) -0.016(8) 0.003(8) -0.007(8)
C121 0.038(13) 0.040(12) 0.038(13) -0.010(8) 0.001(8) -0.002(8)
C122 0.031(12) 0.035(12) 0.034(12) -0.007(8) 0.001(7) -0.001(7)
C123 0.038(13) 0.039(12) 0.037(12) -0.010(8) 0.004(8) -0.005(8)
C131 0.075(18) 0.074(17) 0.071(17) -0.023(9) 0.000(8) -0.011(8)
C132 0.049(14) 0.047(14) 0.050(14) -0.012(8) 0.004(8) -0.006(8)
C133 0.034(13) 0.038(12) 0.037(12) -0.008(8) 0.001(8) -0.007(8)
C141 0.049(14) 0.050(13) 0.046(13) -0.019(8) 0.004(8) -0.004(8)
C142 0.09(2) 0.09(2) 0.09(2) -0.021(9) 0.004(8) -0.010(8)
C143 0.042(13) 0.044(13) 0.041(13) -0.010(8) 0.000(8) -0.003(8)
C151 0.032(11) 0.026(11) 0.023(11) -0.013(8) 0.000(7) -0.004(7)
C152 0.041(13) 0.043(13) 0.035(13) -0.010(8) -0.004(8) -0.004(8)
C153 0.063(17) 0.069(17) 0.064(17) -0.011(9) 0.001(8) -0.008(8)

loop_
_atom_type_symbol
_atom_type_description
_atom_type_scat_dispersion_real
_atom_type_scat_dispersion_imag
_atom_type_scat_source
C C 0.0033 0.0016 'International Tables Vol C Tables 4.2.6.8 and 6.1.1.4'
H H 0.0000 0.0000 'International Tables Vol C Tables 4.2.6.8 and 6.1.1.4'
O O 0.0106 0.0060 'International Tables Vol C Tables 4.2.6.8 and 6.1.1.4'
P P 0.1023 0.0942 'International Tables Vol C Tables 4.2.6.8 and 6.1.1.4'
Pd Pd -0.9988 1.0072 'International Tables Vol C Tables 4.2.6.8 and 6.1.1.4'

loop_
_geom_angle_atom_site_label_1
_geom_angle_atom_site_label_2
_geom_angle_atom_site_label_3
_geom_angle
_geom_angle_site_symmetry_1
_geom_angle_site_symmetry_3
_geom_angle_publ_flag
Pd23 Pd1 Pd24 120.54(14) . . ?
Pd23 Pd1 Pd2 59.54(9) . . ?
Pd24 Pd1 Pd2 116.21(13) . . ?
Pd23 Pd1 Pd13 108.82(12) . . ?
Pd24 Pd1 Pd13 117.73(12) . . ?
Pd2 Pd1 Pd13 60.32(10) . . ?
Pd23 Pd1 Pd3 59.11(10) . . ?
Pd24 Pd1 Pd3 176.13(14) . . ?
Pd2 Pd1 Pd3 60.07(10) . . ?
Pd13 Pd1 Pd3 60.03(10) . . ?
Pd23 Pd1 Pd30 113.88(12) . . ?
Pd24 Pd1 Pd30 73.19(11) . . ?
Pd2 Pd1 Pd30 170.14(14) . . ?
Pd13 Pd1 Pd30 119.18(13) . . ?
Pd3 Pd1 Pd30 110.60(13) . . ?
Pd23 Pd1 Pd15 62.46(10) . . ?
Pd24 Pd1 Pd15 67.80(11) . . ?
Pd2 Pd1 Pd15 111.06(12) . . ?
Pd13 Pd1 Pd15 170.89(13) . . ?
Pd3 Pd1 Pd15 114.00(11) . . ?
Pd30 Pd1 Pd15 68.72(10) . . ?
Pd23 Pd1 Pd4 114.59(12) . . ?
Pd24 Pd1 Pd4 118.83(12) . . ?
Pd2 Pd1 Pd4 113.04(13) . . ?
Pd13 Pd1 Pd4 62.06(10) . . ?
Pd3 Pd1 Pd4 63.44(10) . . ?
Pd30 Pd1 Pd4 61.70(10) . . ?
Pd15 Pd1 Pd4 122.84(12) . . ?
Pd23 Pd1 Pd5 167.76(14) . . ?
Pd24 Pd1 Pd5 64.09(10) . . ?
Pd2 Pd1 Pd5 108.26(12) . . ?
Pd13 Pd1 Pd5 60.89(10) . . ?
Pd3 Pd1 Pd5 115.41(13) . . ?
Pd30 Pd1 Pd5 78.07(10) . . ?
Pd15 Pd1 Pd5 127.38(13) . . ?
Pd4 Pd1 Pd5 67.80(10) . . ?
Pd23 Pd1 Pd16 64.74(10) . . ?
Pd24 Pd1 Pd16 62.56(10) . . ?
Pd2 Pd1 Pd16 65.11(10) . . ?
Pd13 Pd1 Pd16 116.34(12) . . ?
Pd3 Pd1 Pd16 115.09(12) . . ?
Pd30 Pd1 Pd16 120.14(13) . . ?
Pd15 Pd1 Pd16 58.60(10) . . ?
Pd4 Pd1 Pd16 178.15(14) . . ?
Pd5 Pd1 Pd16 112.45(12) . . ?
Pd23 Pd1 Pd6 111.83(12) . . ?
Pd24 Pd1 Pd6 66.45(10) . . ?
Pd2 Pd1 Pd6 59.53(9) . . ?
Pd13 Pd1 Pd6 61.29(10) . . ?
Pd3 Pd1 Pd6 109.88(12) . . ?
Pd30 Pd1 Pd6 129.79(12) . . ?
Pd15 Pd1 Pd6 118.15(13) . . ?
Pd4 Pd1 Pd6 114.84(12) . . ?
Pd5 Pd1 Pd6 58.27(9) . . ?
Pd16 Pd1 Pd6 64.33(10) . . ?
Pd23 Pd1 Pd14 63.87(9) . . ?
Pd24 Pd1 Pd14 123.85(13) . . ?
Pd2 Pd1 Pd14 111.75(11) . . ?
Pd13 Pd1 Pd14 110.32(13) . . ?
Pd3 Pd1 Pd14 59.81(9) . . ?
Pd30 Pd1 Pd14 58.62(9) . . ?
Pd15 Pd1 Pd14 69.08(10) . . ?
Pd4 Pd1 Pd14 61.96(9) . . ?
Pd5 Pd1 Pd14 124.48(12) . . ?
Pd16 Pd1 Pd14 118.54(11) . . ?
Pd6 Pd1 Pd14 169.69(13) . . ?
Pd23 Pd2 Pd25 122.02(12) . . ?
Pd23 Pd2 Pd1 59.47(9) . . ?
Pd25 Pd2 Pd1 178.14(15) . . ?
Pd23 Pd2 Pd3 59.19(10) . . ?
Pd25 Pd2 Pd3 119.08(13) . . ?
Pd1 Pd2 Pd3 60.38(10) . . ?
Pd23 Pd2 Pd13 108.42(12) . . ?
Pd25 Pd2 Pd13 118.26(13) . . ?
Pd1 Pd2 Pd13 59.89(10) . . ?
Pd3 Pd2 Pd13 59.99(10) . . ?
Pd23 Pd2 Pd31 113.52(14) . . ?
Pd25 Pd2 Pd31 70.34(11) . . ?
Pd1 Pd2 Pd31 110.33(13) . . ?
Pd3 Pd2 Pd31 169.89(15) . . ?
Pd13 Pd2 Pd31 120.28(12) . . ?
Pd23 Pd2 Pd6 115.50(13) . . ?
Pd25 Pd2 Pd6 115.47(12) . . ?
Pd1 Pd2 Pd6 63.85(10) . . ?
Pd3 Pd2 Pd6 113.69(12) . . ?
Pd13 Pd2 Pd6 62.68(10) . . ?
Pd31 Pd2 Pd6 61.70(10) . . ?
Pd23 Pd2 Pd21 62.41(10) . . ?
Pd25 Pd2 Pd21 67.31(10) . . ?
Pd1 Pd2 Pd21 114.54(13) . . ?
Pd3 Pd2 Pd21 110.23(11) . . ?
Pd13 Pd2 Pd21 170.00(13) . . ?
Pd31 Pd2 Pd21 68.91(10) . . ?
Pd6 Pd2 Pd21 123.80(14) . . ?
Pd23 Pd2 Pd11 166.00(15) . . ?
Pd25 Pd2 Pd11 63.91(10) . . ?
Pd1 Pd2 Pd11 114.37(11) . . ?
Pd3 Pd2 Pd11 106.84(12) . . ?
Pd13 Pd2 Pd11 59.85(9) . . ?
Pd31 Pd2 Pd11 80.19(11) . . ?
Pd6 Pd2 Pd11 67.51(10) . . ?
Pd21 Pd2 Pd11 128.56(12) . . ?
Pd23 Pd2 Pd17 65.54(9) . . ?
Pd25 Pd2 Pd17 64.43(10) . . ?
Pd1 Pd2 Pd17 116.19(12) . . ?
Pd3 Pd2 Pd17 65.24(9) . . ?
Pd13 Pd2 Pd17 115.53(13) . . ?
Pd31 Pd2 Pd17 119.63(12) . . ?
Pd6 Pd2 Pd17 178.05(14) . . ?
Pd21 Pd2 Pd17 58.09(9) . . ?
Pd11 Pd2 Pd17 111.05(12) . . ?
Pd23 Pd2 Pd7 110.94(12) . . ?
Pd25 Pd2 Pd7 68.60(11) . . ?
Pd1 Pd2 Pd7 109.98(13) . . ?
Pd3 Pd2 Pd7 59.19(10) . . ?
Pd13 Pd2 Pd7 61.39(10) . . ?
Pd31 Pd2 Pd7 130.63(13) . . ?
Pd6 Pd2 Pd7 115.21(12) . . ?
Pd21 Pd2 Pd7 116.70(12) . . ?
Pd11 Pd2 Pd7 57.74(9) . . ?
Pd17 Pd2 Pd7 62.87(9) . . ?
Pd23 Pd2 Pd16 62.99(10) . . ?
Pd25 Pd2 Pd16 120.87(13) . . ?
Pd1 Pd2 Pd16 60.60(10) . . ?
Pd3 Pd2 Pd16 111.61(12) . . ?
Pd13 Pd2 Pd16 112.16(12) . . ?
Pd31 Pd2 Pd16 58.43(10) . . ?
Pd6 Pd2 Pd16 64.13(10) . . ?
Pd21 Pd2 Pd16 68.24(10) . . ?
Pd11 Pd2 Pd16 126.84(12) . . ?
Pd17 Pd2 Pd16 117.69(11) . . ?
Pd7 Pd2 Pd16 170.27(13) . . ?
Pd23 Pd3 Pd26 122.56(13) . . ?
Pd23 Pd3 Pd13 108.61(13) . . ?
Pd26 Pd3 Pd13 117.13(13) . . ?
Pd23 Pd3 Pd2 59.41(10) . . ?
Pd26 Pd3 Pd2 177.12(13) . . ?
Pd13 Pd3 Pd2 60.01(10) . . ?
Pd23 Pd3 Pd1 59.26(10) . . ?
Pd26 Pd3 Pd1 119.13(13) . . ?
Pd13 Pd3 Pd1 59.62(10) . . ?
Pd2 Pd3 Pd1 59.55(10) . . ?
Pd23 Pd3 Pd32 112.43(12) . . ?
Pd26 Pd3 Pd32 70.72(11) . . ?
Pd13 Pd3 Pd32 121.56(13) . . ?
Pd2 Pd3 Pd32 110.83(12) . . ?
Pd1 Pd3 Pd32 169.17(14) . . ?
Pd23 Pd3 Pd18 62.46(10) . . ?
Pd26 Pd3 Pd18 67.84(10) . . ?
Pd13 Pd3 Pd18 169.91(15) . . ?
Pd2 Pd3 Pd18 114.92(12) . . ?
Pd1 Pd3 Pd18 110.38(12) . . ?
Pd32 Pd3 Pd18 67.94(10) . . ?
Pd23 Pd3 Pd7 115.31(13) . . ?
Pd26 Pd3 Pd7 115.37(14) . . ?
Pd13 Pd3 Pd7 63.14(10) . . ?
Pd2 Pd3 Pd7 64.06(10) . . ?
Pd1 Pd3 Pd7 113.33(12) . . ?
Pd32 Pd3 Pd7 62.48(10) . . ?
Pd18 Pd3 Pd7 123.91(12) . . ?
Pd23 Pd3 Pd14 65.97(10) . . ?
Pd26 Pd3 Pd14 64.66(10) . . ?
Pd13 Pd3 Pd14 114.31(12) . . ?
Pd2 Pd3 Pd14 115.76(13) . . ?
Pd1 Pd3 Pd14 65.04(10) . . ?
Pd32 Pd3 Pd14 119.54(12) . . ?
Pd18 Pd3 Pd14 58.75(9) . . ?
Pd7 Pd3 Pd14 177.30(12) . . ?
Pd23 Pd3 Pd8 167.60(13) . . ?
Pd26 Pd3 Pd8 62.54(10) . . ?
Pd13 Pd3 Pd8 60.91(10) . . ?
Pd2 Pd3 Pd8 115.08(11) . . ?
Pd1 Pd3 Pd8 108.37(11) . . ?
Pd32 Pd3 Pd8 79.73(11) . . ?
Pd18 Pd3 Pd8 127.27(13) . . ?
Pd7 Pd3 Pd8 67.29(10) . . ?
Pd14 Pd3 Pd8 110.92(11) . . ?
Pd23 Pd3 Pd4 111.74(13) . . ?
Pd26 Pd3 Pd4 67.72(10) . . ?
Pd13 Pd3 Pd4 60.70(9) . . ?
Pd2 Pd3 Pd4 109.77(11) . . ?
Pd1 Pd3 Pd4 59.99(10) . . ?
Pd32 Pd3 Pd4 130.69(13) . . ?
Pd18 Pd3 Pd4 116.80(12) . . ?
Pd7 Pd3 Pd4 114.78(11) . . ?
Pd14 Pd3 Pd4 62.60(9) . . ?
Pd8 Pd3 Pd4 58.20(9) . . ?
Pd23 Pd3 Pd17 63.65(10) . . ?
Pd26 Pd3 Pd17 122.29(12) . . ?
Pd13 Pd3 Pd17 111.36(11) . . ?
Pd2 Pd3 Pd17 60.23(9) . . ?
Pd1 Pd3 Pd17 111.28(12) . . ?
Pd32 Pd3 Pd17 57.91(9) . . ?
Pd18 Pd3 Pd17 69.85(9) . . ?
Pd7 Pd3 Pd17 62.68(9) . . ?
Pd14 Pd3 Pd17 119.76(11) . . ?
Pd8 Pd3 Pd17 124.91(12) . . ?
Pd4 Pd3 Pd17 169.98(13) . . ?
C17 Pd4 C5 100.5(16) . . ?
C17 Pd4 Pd1 105.1(12) . . ?
C5 Pd4 Pd1 149.5(11) . . ?
C17 Pd4 Pd8 146.8(12) . . ?
C5 Pd4 Pd8 51.4(11) . . ?
Pd1 Pd4 Pd8 107.46(12) . . ?
C17 Pd4 Pd13 149.3(11) . . ?
C5 Pd4 Pd13 92.8(12) . . ?
Pd1 Pd4 Pd13 56.86(10) . . ?
Pd8 Pd4 Pd13 60.19(10) . . ?
C17 Pd4 Pd30 47.5(12) . . ?
C5 Pd4 Pd30 146.0(11) . . ?
Pd1 Pd4 Pd30 57.66(10) . . ?
Pd8 Pd4 Pd30 162.60(13) . . ?
Pd13 Pd4 Pd30 110.67(13) . . ?
C17 Pd4 Pd3 138.7(10) . . ?
C5 Pd4 Pd3 111.5(11) . . ?
Pd1 Pd4 Pd3 56.57(9) . . ?
Pd8 Pd4 Pd3 60.51(9) . . ?
Pd13 Pd4 Pd3 56.10(8) . . ?
Pd30 Pd4 Pd3 102.12(11) . . ?
C17 Pd4 Pd9 116.8(10) . . ?
C5 Pd4 Pd9 47.5(11) . . ?
Pd1 Pd4 Pd9 104.85(11) . . ?
Pd8 Pd4 Pd9 60.33(9) . . ?
Pd13 Pd4 Pd9 55.35(9) . . ?
Pd30 Pd4 Pd9 128.89(12) . . ?
Pd3 Pd4 Pd9 104.15(11) . . ?
C17 Pd4 Pd14 80.8(10) . . ?
C5 Pd4 Pd14 139.9(11) . . ?
Pd1 Pd4 Pd14 62.01(9) . . ?
Pd8 Pd4 Pd14 108.90(11) . . ?
Pd13 Pd4 Pd14 106.35(11) . . ?
Pd30 Pd4 Pd14 57.52(9) . . ?
Pd3 Pd4 Pd14 57.88(9) . . ?
Pd9 Pd4 Pd14 161.26(13) . . ?
C17 Pd4 Pd26 108.2(10) . . ?
C5 Pd4 Pd26 84.5(11) . . ?
Pd1 Pd4 Pd26 102.86(10) . . ?
Pd8 Pd4 Pd26 58.03(9) . . ?
Pd13 Pd4 Pd26 100.54(11) . . ?
Pd30 Pd4 Pd26 113.51(11) . . ?
Pd3 Pd4 Pd26 52.44(8) . . ?
Pd9 Pd4 Pd26 117.32(12) . . ?
Pd14 Pd4 Pd26 57.91(9) . . ?
C17 Pd4 Pd5 93.9(11) . . ?
C5 Pd4 Pd5 105.2(11) . . ?
Pd1 Pd4 Pd5 57.02(9) . . ?
Pd8 Pd4 Pd5 109.18(11) . . ?
Pd13 Pd4 Pd5 55.71(9) . . ?
Pd30 Pd4 Pd5 71.63(10) . . ?
Pd3 Pd4 Pd5 101.87(11) . . ?
Pd9 Pd4 Pd5 60.55(9) . . ?
Pd14 Pd4 Pd5 114.75(12) . . ?
Pd26 Pd4 Pd5 154.06(12) . . ?
C9 Pd5 C3 95.0(17) . . ?
C9 Pd5 Pd33 44.6(14) . . ?
C3 Pd5 Pd33 120.4(11) . . ?
C9 Pd5 Pd6 136.8(15) . . ?
C3 Pd5 Pd6 50.7(10) . . ?
Pd33 Pd5 Pd6 124.77(14) . . ?
C9 Pd5 Pd13 158.4(15) . . ?
C3 Pd5 Pd13 91.1(10) . . ?
Pd33 Pd5 Pd13 144.03(12) . . ?
Pd6 Pd5 Pd13 60.81(10) . . ?
C9 Pd5 Pd1 137.9(14) . . ?
C3 Pd5 Pd1 111.7(10) . . ?
Pd33 Pd5 Pd1 93.33(11) . . ?
Pd6 Pd5 Pd1 61.15(9) . . ?
Pd13 Pd5 Pd1 56.35(9) . . ?
C9 Pd5 Pd10 115.6(14) . . ?
C3 Pd5 Pd10 46.9(11) . . ?
Pd33 Pd5 Pd10 159.55(12) . . ?
Pd6 Pd5 Pd10 63.25(10) . . ?
Pd13 Pd5 Pd10 56.00(9) . . ?
Pd1 Pd5 Pd10 106.30(12) . . ?
C9 Pd5 Pd24 95.5(15) . . ?
C3 Pd5 Pd24 90.1(10) . . ?
Pd33 Pd5 Pd24 61.59(10) . . ?
Pd6 Pd5 Pd24 63.98(10) . . ?
Pd13 Pd5 Pd24 105.18(11) . . ?
Pd1 Pd5 Pd24 54.44(9) . . ?
Pd10 Pd5 Pd24 126.08(13) . . ?
C9 Pd5 Pd9 104.5(15) . . ?
C3 Pd5 Pd9 103.9(11) . . ?
Pd33 Pd5 Pd9 124.51(13) . . ?
Pd6 Pd5 Pd9 108.53(12) . . ?
Pd13 Pd5 Pd9 53.90(9) . . ?
Pd1 Pd5 Pd9 99.94(11) . . ?
Pd10 Pd5 Pd9 58.51(10) . . ?
Pd24 Pd5 Pd9 154.24(12) . . ?
C9 Pd5 Pd4 114.5(14) . . ?
C3 Pd5 Pd4 147.1(10) . . ?
Pd33 Pd5 Pd4 91.79(11) . . ?
Pd6 Pd5 Pd4 106.83(11) . . ?
Pd13 Pd5 Pd4 56.15(9) . . ?
Pd1 Pd5 Pd4 55.18(9) . . ?
Pd10 Pd5 Pd4 103.99(12) . . ?
Pd24 Pd5 Pd4 100.78(10) . . ?
Pd9 Pd5 Pd4 56.26(9) . . ?
C15 Pd6 C3 98.4(16) . . ?
C15 Pd6 Pd2 108.4(13) . . ?
C3 Pd6 Pd2 147.9(11) . . ?
C15 Pd6 Pd5 142.8(13) . . ?
C3 Pd6 Pd5 51.4(10) . . ?
Pd2 Pd6 Pd5 107.78(12) . . ?
C15 Pd6 Pd31 50.0(13) . . ?
C3 Pd6 Pd31 145.6(10) . . ?
Pd2 Pd6 Pd31 58.45(10) . . ?
Pd5 Pd6 Pd31 162.88(13) . . ?
C15 Pd6 Pd13 153.4(13) . . ?
C3 Pd6 Pd13 90.9(11) . . ?
Pd2 Pd6 Pd13 57.42(9) . . ?
Pd5 Pd6 Pd13 59.91(10) . . ?
Pd31 Pd6 Pd13 112.38(12) . . ?
C15 Pd6 Pd1 139.0(13) . . ?
C3 Pd6 Pd1 111.9(10) . . ?
Pd2 Pd6 Pd1 56.62(9) . . ?
Pd5 Pd6 Pd1 60.59(9) . . ?
Pd31 Pd6 Pd1 102.30(11) . . ?
Pd13 Pd6 Pd1 55.91(9) . . ?
C15 Pd6 Pd10 117.4(13) . . ?
C3 Pd6 Pd10 45.5(11) . . ?
Pd2 Pd6 Pd10 104.73(12) . . ?
Pd5 Pd6 Pd10 60.09(10) . . ?
Pd31 Pd6 Pd10 130.20(13) . . ?
Pd13 Pd6 Pd10 54.78(9) . . ?
Pd1 Pd6 Pd10 103.63(12) . . ?
C15 Pd6 Pd24 103.4(13) . . ?
C3 Pd6 Pd24 87.8(10) . . ?
Pd2 Pd6 Pd24 102.43(11) . . ?
Pd5 Pd6 Pd24 60.19(10) . . ?
Pd31 Pd6 Pd24 110.34(12) . . ?
Pd13 Pd6 Pd24 101.89(11) . . ?
Pd1 Pd6 Pd24 53.18(9) . . ?
Pd10 Pd6 Pd24 119.28(12) . . ?
C15 Pd6 Pd16 81.3(13) . . ?
C3 Pd6 Pd16 142.3(11) . . ?
Pd2 Pd6 Pd16 61.55(9) . . ?
Pd5 Pd6 Pd16 108.91(12) . . ?
Pd31 Pd6 Pd16 56.72(9) . . ?
Pd13 Pd6 Pd16 106.18(11) . . ?
Pd1 Pd6 Pd16 57.76(9) . . ?
Pd10 Pd6 Pd16 160.55(13) . . ?
Pd24 Pd6 Pd16 56.25(9) . . ?
C15 Pd6 Pd11 98.4(13) . . ?
C3 Pd6 Pd11 101.8(11) . . ?
Pd2 Pd6 Pd11 57.75(9) . . ?
Pd5 Pd6 Pd11 108.02(13) . . ?
Pd31 Pd6 Pd11 74.37(11) . . ?
Pd13 Pd6 Pd11 55.18(9) . . ?
Pd1 Pd6 Pd11 101.62(11) . . ?
Pd10 Pd6 Pd11 59.22(9) . . ?
Pd24 Pd6 Pd11 154.69(12) . . ?
Pd16 Pd6 Pd11 115.56(11) . . ?
C16 Pd7 C4 100.9(15) . . ?
C16 Pd7 Pd3 105.6(11) . . ?
C4 Pd7 Pd3 148.0(10) . . ?
C16 Pd7 Pd11 146.4(11) . . ?
C4 Pd7 Pd11 51.4(10) . . ?
Pd3 Pd7 Pd11 107.17(12) . . ?
C16 Pd7 Pd32 47.7(11) . . ?
C4 Pd7 Pd32 146.1(10) . . ?
Pd3 Pd7 Pd32 58.03(9) . . ?
Pd11 Pd7 Pd32 162.43(14) . . ?
C16 Pd7 Pd13 151.3(11) . . ?
C4 Pd7 Pd13 91.2(10) . . ?
Pd3 Pd7 Pd13 57.18(9) . . ?
Pd11 Pd7 Pd13 58.96(10) . . ?
Pd32 Pd7 Pd13 111.90(12) . . ?
C16 Pd7 Pd2 137.8(11) . . ?
C4 Pd7 Pd2 111.7(10) . . ?
Pd3 Pd7 Pd2 56.75(10) . . ?
Pd11 Pd7 Pd2 60.56(10) . . ?
Pd32 Pd7 Pd2 101.88(11) . . ?
Pd13 Pd7 Pd2 55.81(9) . . ?
C16 Pd7 Pd12 118.2(11) . . ?
C4 Pd7 Pd12 45.7(10) . . ?
Pd3 Pd7 Pd12 104.62(11) . . ?
Pd11 Pd7 Pd12 59.31(9) . . ?
Pd32 Pd7 Pd12 130.23(13) . . ?
Pd13 Pd7 Pd12 55.01(9) . . ?
Pd2 Pd7 Pd12 103.73(11) . . ?
C16 Pd7 Pd17 79.7(11) . . ?
C4 Pd7 Pd17 141.4(10) . . ?
Pd3 Pd7 Pd17 62.51(9) . . ?
Pd11 Pd7 Pd17 109.45(12) . . ?
Pd32 Pd7 Pd17 56.69(9) . . ?
Pd13 Pd7 Pd17 106.70(12) . . ?
Pd2 Pd7 Pd17 58.15(9) . . ?
Pd12 Pd7 Pd17 161.22(13) . . ?
C16 Pd7 Pd8 95.7(11) . . ?
C4 Pd7 Pd8 102.2(10) . . ?
Pd3 Pd7 Pd8 58.00(9) . . ?
Pd11 Pd7 Pd8 107.67(11) . . ?
Pd32 Pd7 Pd8 73.72(9) . . ?
Pd13 Pd7 Pd8 56.14(9) . . ?
Pd2 Pd7 Pd8 102.49(11) . . ?
Pd12 Pd7 Pd8 59.49(9) . . ?
Pd17 Pd7 Pd8 116.32(11) . . ?
C16 Pd7 Pd25 106.8(11) . . ?
C4 Pd7 Pd25 86.4(10) . . ?
Pd3 Pd7 Pd25 102.48(12) . . ?
Pd11 Pd7 Pd25 58.92(9) . . ?
Pd32 Pd7 Pd25 112.20(11) . . ?
Pd13 Pd7 Pd25 99.79(12) . . ?
Pd2 Pd7 Pd25 51.94(9) . . ?
Pd12 Pd7 Pd25 117.25(11) . . ?
Pd17 Pd7 Pd25 57.35(8) . . ?
Pd8 Pd7 Pd25 154.09(13) . . ?
C11 Pd8 C5 96.8(16) . . ?
C11 Pd8 Pd35 47.1(11) . . ?
C5 Pd8 Pd35 124.0(11) . . ?
C11 Pd8 Pd4 138.3(11) . . ?
C5 Pd8 Pd4 47.3(11) . . ?
Pd35 Pd8 Pd4 129.08(12) . . ?
C11 Pd8 Pd13 155.6(11) . . ?
C5 Pd8 Pd13 90.1(11) . . ?
Pd35 Pd8 Pd13 141.84(13) . . ?
Pd4 Pd8 Pd13 60.31(10) . . ?
C11 Pd8 Pd3 140.5(11) . . ?
C5 Pd8 Pd3 108.2(11) . . ?
Pd35 Pd8 Pd3 93.47(10) . . ?
Pd4 Pd8 Pd3 61.29(10) . . ?
Pd13 Pd8 Pd3 56.38(9) . . ?
C11 Pd8 Pd26 97.4(11) . . ?
C5 Pd8 Pd26 87.9(10) . . ?
Pd35 Pd8 Pd26 63.36(10) . . ?
Pd4 Pd8 Pd26 66.10(10) . . ?
Pd13 Pd8 Pd26 106.30(12) . . ?
Pd3 Pd8 Pd26 55.00(9) . . ?
C11 Pd8 Pd9 113.4(11) . . ?
C5 Pd8 Pd9 48.1(10) . . ?
Pd35 Pd8 Pd9 160.37(14) . . ?
Pd4 Pd8 Pd9 62.22(9) . . ?
Pd13 Pd8 Pd9 55.97(9) . . ?
Pd3 Pd8 Pd9 106.07(12) . . ?
Pd26 Pd8 Pd9 127.04(13) . . ?
C11 Pd8 Pd12 100.9(11) . . ?
C5 Pd8 Pd12 106.2(10) . . ?
Pd35 Pd8 Pd12 119.78(12) . . ?
Pd4 Pd8 Pd12 108.58(12) . . ?
Pd13 Pd8 Pd12 54.74(9) . . ?
Pd3 Pd8 Pd12 100.74(11) . . ?
Pd26 Pd8 Pd12 155.31(13) . . ?
Pd9 Pd8 Pd12 59.11(9) . . ?
C11 Pd8 Pd7 113.6(11) . . ?
C5 Pd8 Pd7 147.2(11) . . ?
Pd35 Pd8 Pd7 87.15(10) . . ?
Pd4 Pd8 Pd7 106.91(12) . . ?
Pd13 Pd8 Pd7 57.14(9) . . ?
Pd3 Pd8 Pd7 54.71(9) . . ?
Pd26 Pd8 Pd7 99.44(10) . . ?
Pd9 Pd8 Pd7 105.51(11) . . ?
Pd12 Pd8 Pd7 57.90(8) . . ?
C1 Pd9 C5 147.5(15) . . ?
C1 Pd9 P1 93.5(9) . . ?
C5 Pd9 P1 91.6(11) . . ?
C1 Pd9 Pd13 90.4(10) . . ?
C5 Pd9 Pd13 94.9(11) . . ?
P1 Pd9 Pd13 161.3(3) . . ?
C1 Pd9 Pd8 108.1(9) . . ?
C5 Pd9 Pd8 49.4(11) . . ?
P1 Pd9 Pd8 134.2(3) . . ?
Pd13 Pd9 Pd8 60.75(10) . . ?
C1 Pd9 Pd12 47.3(8) . . ?
C5 Pd9 Pd12 111.1(11) . . ?
P1 Pd9 Pd12 135.4(3) . . ?
Pd13 Pd9 Pd12 57.34(10) . . ?
Pd8 Pd9 Pd12 62.84(9) . . ?
C1 Pd9 Pd10 48.5(10) . . ?
C5 Pd9 Pd10 151.4(11) . . ?
P1 Pd9 Pd10 113.8(3) . . ?
Pd13 Pd9 Pd10 56.94(9) . . ?
Pd8 Pd9 Pd10 110.65(12) . . ?
Pd12 Pd9 Pd10 60.02(10) . . ?
C1 Pd9 Pd4 150.5(9) . . ?
C5 Pd9 Pd4 45.0(12) . . ?
P1 Pd9 Pd4 115.0(3) . . ?
Pd13 Pd9 Pd4 60.13(9) . . ?
Pd8 Pd9 Pd4 57.45(9) . . ?
Pd12 Pd9 Pd4 107.78(11) . . ?
Pd10 Pd9 Pd4 108.91(12) . . ?
C1 Pd9 Pd5 104.6(10) . . ?
C5 Pd9 Pd5 105.4(12) . . ?
P1 Pd9 Pd5 103.4(3) . . ?
Pd13 Pd9 Pd5 57.91(10) . . ?
Pd8 Pd9 Pd5 109.02(11) . . ?
Pd12 Pd9 Pd5 106.37(12) . . ?
Pd10 Pd9 Pd5 57.63(10) . . ?
Pd4 Pd9 Pd5 63.19(9) . . ?
C3 Pd10 C1 147.7(14) . . ?
C3 Pd10 P2 89.2(11) . . ?
C1 Pd10 P2 93.4(9) . . ?
C3 Pd10 Pd13 97.0(10) . . ?
C1 Pd10 Pd13 89.7(8) . . ?
P2 Pd10 Pd13 163.1(3) . . ?
C3 Pd10 Pd5 49.9(11) . . ?
C1 Pd10 Pd5 109.8(10) . . ?
P2 Pd10 Pd5 133.1(4) . . ?
Pd13 Pd10 Pd5 60.36(9) . . ?
C3 Pd10 Pd12 153.9(10) . . ?
C1 Pd10 Pd12 47.2(8) . . ?
P2 Pd10 Pd12 114.3(3) . . ?
Pd13 Pd10 Pd12 57.30(10) . . ?
Pd5 Pd10 Pd12 111.26(11) . . ?
C3 Pd10 Pd9 112.0(11) . . ?
C1 Pd10 Pd9 47.5(9) . . ?
P2 Pd10 Pd9 134.6(3) . . ?
Pd13 Pd10 Pd9 56.92(9) . . ?
Pd5 Pd10 Pd9 63.86(10) . . ?
Pd12 Pd10 Pd9 59.93(10) . . ?
C3 Pd10 Pd6 47.7(10) . . ?
C1 Pd10 Pd6 149.5(8) . . ?
P2 Pd10 Pd6 115.9(3) . . ?
Pd13 Pd10 Pd6 59.78(10) . . ?
Pd5 Pd10 Pd6 56.66(9) . . ?
Pd12 Pd10 Pd6 108.51(11) . . ?
Pd9 Pd10 Pd6 107.60(11) . . ?
C3 Pd10 Pd11 107.2(10) . . ?
C1 Pd10 Pd11 103.1(9) . . ?
P2 Pd10 Pd11 105.3(3) . . ?
Pd13 Pd10 Pd11 57.81(9) . . ?
Pd5 Pd10 Pd11 108.09(11) . . ?
Pd12 Pd10 Pd11 57.32(9) . . ?
Pd9 Pd10 Pd11 105.66(11) . . ?
Pd6 Pd10 Pd11 62.70(9) . . ?
C10 Pd11 C4 97.0(14) . . ?
C10 Pd11 Pd34 46.6(11) . . ?
C4 Pd11 Pd34 123.7(9) . . ?
C10 Pd11 Pd13 156.5(9) . . ?
C4 Pd11 Pd13 90.0(9) . . ?
Pd34 Pd11 Pd13 141.89(15) . . ?
C10 Pd11 Pd7 136.4(10) . . ?
C4 Pd11 Pd7 46.3(9) . . ?
Pd34 Pd11 Pd7 127.35(13) . . ?
Pd13 Pd11 Pd7 61.91(10) . . ?
C10 Pd11 Pd12 112.7(11) . . ?
C4 Pd11 Pd12 47.9(9) . . ?
Pd34 Pd11 Pd12 159.20(13) . . ?
Pd13 Pd11 Pd12 57.25(10) . . ?
Pd7 Pd11 Pd12 63.86(10) . . ?
C10 Pd11 Pd2 139.3(11) . . ?
C4 Pd11 Pd2 107.7(9) . . ?
Pd34 Pd11 Pd2 92.79(12) . . ?
Pd13 Pd11 Pd2 57.02(9) . . ?
Pd7 Pd11 Pd2 61.70(10) . . ?
Pd12 Pd11 Pd2 107.84(12) . . ?
C10 Pd11 Pd25 95.5(10) . . ?
C4 Pd11 Pd25 88.9(8) . . ?
Pd34 Pd11 Pd25 61.45(10) . . ?
Pd13 Pd11 Pd25 107.06(11) . . ?
Pd7 Pd11 Pd25 66.51(10) . . ?
Pd12 Pd11 Pd25 129.12(13) . . ?
Pd2 Pd11 Pd25 54.43(9) . . ?
C10 Pd11 Pd10 101.6(9) . . ?
C4 Pd11 Pd10 106.8(9) . . ?
Pd34 Pd11 Pd10 119.88(13) . . ?
Pd13 Pd11 Pd10 54.93(9) . . ?
Pd7 Pd11 Pd10 110.41(12) . . ?
Pd12 Pd11 Pd10 59.64(10) . . ?
Pd2 Pd11 Pd10 101.41(11) . . ?
Pd25 Pd11 Pd10 154.94(13) . . ?
C10 Pd11 Pd6 114.1(11) . . ?
C4 Pd11 Pd6 147.0(9) . . ?
Pd34 Pd11 Pd6 87.27(12) . . ?
Pd13 Pd11 Pd6 57.11(10) . . ?
Pd7 Pd11 Pd6 107.82(11) . . ?
Pd12 Pd11 Pd6 106.63(11) . . ?
Pd2 Pd11 Pd6 54.73(9) . . ?
Pd25 Pd11 Pd6 98.21(11) . . ?
Pd10 Pd11 Pd6 58.09(9) . . ?
C4 Pd12 C1 151.2(14) . . ?
C4 Pd12 P3 93.2(10) . . ?
C1 Pd12 P3 91.2(10) . . ?
C4 Pd12 Pd13 93.3(10) . . ?
C1 Pd12 Pd13 90.3(10) . . ?
P3 Pd12 Pd13 163.6(3) . . ?
C4 Pd12 Pd11 49.6(10) . . ?
C1 Pd12 Pd11 110.0(10) . . ?
P3 Pd12 Pd11 134.1(3) . . ?
Pd13 Pd12 Pd11 59.87(10) . . ?
C4 Pd12 Pd9 149.3(10) . . ?
C1 Pd12 Pd9 47.7(10) . . ?
P3 Pd12 Pd9 113.8(3) . . ?
Pd13 Pd12 Pd9 56.82(10) . . ?
Pd11 Pd12 Pd9 110.30(13) . . ?
C4 Pd12 Pd10 111.9(10) . . ?
C1 Pd12 Pd10 48.5(10) . . ?
P3 Pd12 Pd10 133.2(3) . . ?
Pd13 Pd12 Pd10 56.80(9) . . ?
Pd11 Pd12 Pd10 63.05(10) . . ?
Pd9 Pd12 Pd10 60.05(10) . . ?
C4 Pd12 Pd7 42.8(9) . . ?
C1 Pd12 Pd7 150.5(10) . . ?
P3 Pd12 Pd7 117.1(3) . . ?
Pd13 Pd12 Pd7 60.16(9) . . ?
Pd11 Pd12 Pd7 56.84(9) . . ?
Pd9 Pd12 Pd7 108.45(11) . . ?
Pd10 Pd12 Pd7 107.61(12) . . ?
C4 Pd12 Pd8 102.4(9) . . ?
C1 Pd12 Pd8 103.9(10) . . ?
P3 Pd12 Pd8 105.1(3) . . ?
Pd13 Pd12 Pd8 58.72(10) . . ?
Pd11 Pd12 Pd8 108.23(11) . . ?
Pd9 Pd12 Pd8 58.05(9) . . ?
Pd10 Pd12 Pd8 106.85(12) . . ?
Pd7 Pd12 Pd8 62.61(9) . . ?
Pd1 Pd13 Pd9 116.26(13) . . ?
Pd1 Pd13 Pd10 118.58(13) . . ?
Pd9 Pd13 Pd10 66.14(10) . . ?
Pd1 Pd13 Pd3 60.35(10) . . ?
Pd9 Pd13 Pd3 117.95(13) . . ?
Pd10 Pd13 Pd3 175.91(15) . . ?
Pd1 Pd13 Pd2 59.79(10) . . ?
Pd9 Pd13 Pd2 175.99(14) . . ?
Pd10 Pd13 Pd2 115.93(13) . . ?
Pd3 Pd13 Pd2 60.00(9) . . ?
Pd1 Pd13 Pd12 175.42(13) . . ?
Pd9 Pd13 Pd12 65.84(11) . . ?
Pd10 Pd13 Pd12 65.90(10) . . ?
Pd3 Pd13 Pd12 115.11(13) . . ?
Pd2 Pd13 Pd12 118.04(13) . . ?
Pd1 Pd13 Pd11 117.24(13) . . ?
Pd9 Pd13 Pd11 120.70(12) . . ?
Pd10 Pd13 Pd11 67.26(10) . . ?
Pd3 Pd13 Pd11 109.41(11) . . ?
Pd2 Pd13 Pd11 63.14(10) . . ?
Pd12 Pd13 Pd11 62.87(11) . . ?
Pd1 Pd13 Pd5 62.76(10) . . ?
Pd9 Pd13 Pd5 68.19(10) . . ?
Pd10 Pd13 Pd5 63.64(10) . . ?
Pd3 Pd13 Pd5 117.38(13) . . ?
Pd2 Pd13 Pd5 109.31(13) . . ?
Pd12 Pd13 Pd5 121.54(12) . . ?
Pd11 Pd13 Pd5 118.24(13) . . ?
Pd1 Pd13 Pd8 110.37(12) . . ?
Pd9 Pd13 Pd8 63.27(10) . . ?
Pd10 Pd13 Pd8 120.65(13) . . ?
Pd3 Pd13 Pd8 62.71(10) . . ?
Pd2 Pd13 Pd8 116.68(11) . . ?
Pd12 Pd13 Pd8 66.55(11) . . ?
Pd11 Pd13 Pd8 116.86(13) . . ?
Pd5 Pd13 Pd8 119.32(12) . . ?
Pd1 Pd13 Pd4 61.08(10) . . ?
Pd9 Pd13 Pd4 64.52(10) . . ?
Pd10 Pd13 Pd4 120.19(12) . . ?
Pd3 Pd13 Pd4 63.20(9) . . ?
Pd2 Pd13 Pd4 111.78(12) . . ?
Pd12 Pd13 Pd4 118.14(14) . . ?
Pd11 Pd13 Pd4 172.50(12) . . ?
Pd5 Pd13 Pd4 68.13(10) . . ?
Pd8 Pd13 Pd4 59.50(10) . . ?
Pd1 Pd13 Pd6 62.80(10) . . ?
Pd9 Pd13 Pd6 119.67(12) . . ?
Pd10 Pd13 Pd6 65.45(10) . . ?
Pd3 Pd13 Pd6 111.35(12) . . ?
Pd2 Pd13 Pd6 59.90(10) . . ?
Pd12 Pd13 Pd6 120.22(13) . . ?
Pd11 Pd13 Pd6 67.71(11) . . ?
Pd5 Pd13 Pd6 59.28(10) . . ?
Pd8 Pd13 Pd6 173.11(13) . . ?
Pd4 Pd13 Pd6 115.29(13) . . ?
Pd1 Pd13 Pd7 111.04(11) . . ?
Pd9 Pd13 Pd7 119.70(14) . . ?
Pd10 Pd13 Pd7 118.73(13) . . ?
Pd3 Pd13 Pd7 59.68(9) . . ?
Pd2 Pd13 Pd7 62.80(10) . . ?
Pd12 Pd13 Pd7 64.83(10) . . ?
Pd11 Pd13 Pd7 59.13(10) . . ?
Pd5 Pd13 Pd7 172.10(14) . . ?
Pd8 Pd13 Pd7 66.72(10) . . ?
Pd4 Pd13 Pd7 113.98(12) . . ?
Pd6 Pd13 Pd7 114.05(12) . . ?
C14 Pd14 C8 89.7(15) . . ?
C14 Pd14 Pd18 128.3(11) . . ?
C8 Pd14 Pd18 48.5(9) . . ?
C14 Pd14 Pd27 47.1(12) . . ?
C8 Pd14 Pd27 119.8(9) . . ?
Pd18 Pd14 Pd27 122.09(12) . . ?
C14 Pd14 Pd30 72.2(11) . . ?
C8 Pd14 Pd30 149.6(9) . . ?
Pd18 Pd14 Pd30 158.57(13) . . ?
Pd27 Pd14 Pd30 64.78(10) . . ?
C14 Pd14 Pd3 159.8(11) . . ?
C8 Pd14 Pd3 84.3(9) . . ?
Pd18 Pd14 Pd3 59.12(9) . . ?
Pd27 Pd14 Pd3 150.13(14) . . ?
Pd30 Pd14 Pd3 104.18(11) . . ?
C14 Pd14 Pd26 109.1(12) . . ?
C8 Pd14 Pd26 43.2(9) . . ?
Pd18 Pd14 Pd26 64.02(10) . . ?
Pd27 Pd14 Pd26 155.34(13) . . ?
Pd30 Pd14 Pd26 119.40(11) . . ?
Pd3 Pd14 Pd26 54.53(9) . . ?
C14 Pd14 Pd4 103.9(11) . . ?
C8 Pd14 Pd4 104.9(9) . . ?
Pd18 Pd14 Pd4 114.31(12) . . ?
Pd27 Pd14 Pd4 122.48(11) . . ?
Pd30 Pd14 Pd4 58.53(9) . . ?
Pd3 Pd14 Pd4 59.52(9) . . ?
Pd26 Pd14 Pd4 63.02(9) . . ?
C14 Pd14 Pd1 127.6(11) . . ?
C8 Pd14 Pd1 139.4(9) . . ?
Pd18 Pd14 Pd1 102.84(11) . . ?
Pd27 Pd14 Pd1 99.35(11) . . ?
Pd30 Pd14 Pd1 55.92(9) . . ?
Pd3 Pd14 Pd1 55.15(9) . . ?
Pd26 Pd14 Pd1 102.29(11) . . ?
Pd4 Pd14 Pd1 56.03(9) . . ?
C14 Pd14 Pd23 146.3(12) . . ?
C8 Pd14 Pd23 106.6(9) . . ?
Pd18 Pd14 Pd23 58.22(9) . . ?
Pd27 Pd14 Pd23 99.70(12) . . ?
Pd30 Pd14 Pd23 101.63(11) . . ?
Pd3 Pd14 Pd23 53.62(9) . . ?
Pd26 Pd14 Pd23 102.81(11) . . ?
Pd4 Pd14 Pd23 100.17(10) . . ?
Pd1 Pd14 Pd23 52.43(8) . . ?
C14 Pd14 Pd19 99.0(11) . . ?
C8 Pd14 Pd19 91.1(9) . . ?
Pd18 Pd14 Pd19 60.22(9) . . ?
Pd27 Pd14 Pd19 64.46(10) . . ?
Pd30 Pd14 Pd19 115.31(13) . . ?
Pd3 Pd14 Pd19 100.40(11) . . ?
Pd26 Pd14 Pd19 123.67(11) . . ?
Pd4 Pd14 Pd19 151.98(12) . . ?
Pd1 Pd14 Pd19 97.00(11) . . ?
Pd23 Pd14 Pd19 52.59(8) . . ?
C14 Pd14 Pd15 98.2(12) . . ?
C8 Pd14 Pd15 148.3(9) . . ?
Pd18 Pd14 Pd15 105.42(11) . . ?
Pd27 Pd14 Pd15 53.12(9) . . ?
Pd30 Pd14 Pd15 60.80(9) . . ?
Pd3 Pd14 Pd15 97.04(10) . . ?
Pd26 Pd14 Pd15 151.50(11) . . ?
Pd4 Pd14 Pd15 102.95(10) . . ?
Pd1 Pd14 Pd15 52.33(8) . . ?
Pd23 Pd14 Pd15 53.07(8) . . ?
Pd19 Pd14 Pd15 57.42(8) . . ?
C23 Pd15 C6 95.3(15) . . ?
C23 Pd15 Pd27 49.5(12) . . ?
C6 Pd15 Pd27 131.7(10) . . ?
C23 Pd15 Pd16 143.1(12) . . ?
C6 Pd15 Pd16 57.8(10) . . ?
Pd27 Pd15 Pd16 167.29(15) . . ?
C23 Pd15 Pd1 151.3(12) . . ?
C6 Pd15 Pd1 93.3(10) . . ?
Pd27 Pd15 Pd1 105.95(13) . . ?
Pd16 Pd15 Pd1 62.63(10) . . ?
C23 Pd15 Pd23 136.0(11) . . ?
C6 Pd15 Pd23 121.9(10) . . ?
Pd27 Pd15 Pd23 105.42(12) . . ?
Pd16 Pd15 Pd23 64.18(10) . . ?
Pd1 Pd15 Pd23 56.51(9) . . ?
C23 Pd15 Pd20 101.3(12) . . ?
C6 Pd15 Pd20 96.9(10) . . ?
Pd27 Pd15 Pd20 119.17(11) . . ?
Pd16 Pd15 Pd20 62.16(9) . . ?
Pd1 Pd15 Pd20 104.71(12) . . ?
Pd23 Pd15 Pd20 55.39(9) . . ?
C23 Pd15 Pd19 82.2(11) . . ?
C6 Pd15 Pd19 153.9(10) . . ?
Pd27 Pd15 Pd19 64.58(9) . . ?
Pd16 Pd15 Pd19 110.57(11) . . ?
Pd1 Pd15 Pd19 101.30(12) . . ?
Pd23 Pd15 Pd19 53.99(9) . . ?
Pd20 Pd15 Pd19 58.66(9) . . ?
C23 Pd15 Pd24 119.8(11) . . ?
C6 Pd15 Pd24 43.2(10) . . ?
Pd27 Pd15 Pd24 119.78(12) . . ?
Pd16 Pd15 Pd24 59.39(9) . . ?
Pd1 Pd15 Pd24 54.28(9) . . ?
Pd23 Pd15 Pd24 103.95(11) . . ?
Pd20 Pd15 Pd24 120.86(11) . . ?
Pd19 Pd15 Pd24 155.51(13) . . ?
C23 Pd15 Pd30 96.7(12) . . ?
C6 Pd15 Pd30 99.7(10) . . ?
Pd27 Pd15 Pd30 61.28(9) . . ?
Pd16 Pd15 Pd30 111.50(11) . . ?
Pd1 Pd15 Pd30 54.86(9) . . ?
Pd23 Pd15 Pd30 98.92(11) . . ?
Pd20 Pd15 Pd30 154.22(13) . . ?
Pd19 Pd15 Pd30 106.41(11) . . ?
Pd24 Pd15 Pd30 63.06(9) . . ?
C23 Pd15 Pd14 103.0(12) . . ?
C6 Pd15 Pd14 147.6(10) . . ?
Pd27 Pd15 Pd14 54.28(9) . . ?
Pd16 Pd15 Pd14 113.04(12) . . ?
Pd1 Pd15 Pd14 58.59(9) . . ?
Pd23 Pd15 Pd14 58.38(9) . . ?
Pd20 Pd15 Pd14 105.32(11) . . ?
Pd19 Pd15 Pd14 56.70(8) . . ?
Pd24 Pd15 Pd14 104.48(10) . . ?
Pd30 Pd15 Pd14 52.15(8) . . ?
C12 Pd16 C6 85.0(15) . . ?
C12 Pd16 Pd15 124.6(12) . . ?
C6 Pd16 Pd15 47.4(8) . . ?
C12 Pd16 Pd28 50.7(11) . . ?
C6 Pd16 Pd28 121.7(9) . . ?
Pd15 Pd16 Pd28 126.11(12) . . ?
C12 Pd16 Pd31 76.8(12) . . ?
C6 Pd16 Pd31 149.0(8) . . ?
Pd15 Pd16 Pd31 158.48(15) . . ?
Pd28 Pd16 Pd31 63.49(10) . . ?
C12 Pd16 Pd1 157.0(11) . . ?
C6 Pd16 Pd1 84.5(9) . . ?
Pd15 Pd16 Pd1 58.77(10) . . ?
Pd28 Pd16 Pd1 149.73(14) . . ?
Pd31 Pd16 Pd1 102.80(12) . . ?
C12 Pd16 Pd24 104.0(11) . . ?
C6 Pd16 Pd24 45.0(8) . . ?
Pd15 Pd16 Pd24 64.84(9) . . ?
Pd28 Pd16 Pd24 154.70(14) . . ?
Pd31 Pd16 Pd24 115.68(12) . . ?
Pd1 Pd16 Pd24 54.93(9) . . ?
C12 Pd16 Pd20 98.7(11) . . ?
C6 Pd16 Pd20 89.8(8) . . ?
Pd15 Pd16 Pd20 61.58(9) . . ?
Pd28 Pd16 Pd20 66.54(10) . . ?
Pd31 Pd16 Pd20 117.32(12) . . ?
Pd1 Pd16 Pd20 101.66(11) . . ?
Pd24 Pd16 Pd20 125.66(12) . . ?
C12 Pd16 Pd23 149.2(11) . . ?
C6 Pd16 Pd23 106.0(8) . . ?
Pd15 Pd16 Pd23 58.60(9) . . ?
Pd28 Pd16 Pd23 100.78(11) . . ?
Pd31 Pd16 Pd23 102.35(12) . . ?
Pd1 Pd16 Pd23 53.77(8) . . ?
Pd24 Pd16 Pd23 103.88(11) . . ?
Pd20 Pd16 Pd23 53.71(9) . . ?
C12 Pd16 Pd2 132.5(12) . . ?
C6 Pd16 Pd2 138.7(9) . . ?
Pd15 Pd16 Pd2 102.49(12) . . ?
Pd28 Pd16 Pd2 98.44(11) . . ?
Pd31 Pd16 Pd2 55.99(10) . . ?
Pd1 Pd16 Pd2 54.29(9) . . ?
Pd24 Pd16 Pd2 100.90(11) . . ?
Pd20 Pd16 Pd2 98.59(11) . . ?
Pd23 Pd16 Pd2 52.67(8) . . ?
C12 Pd16 Pd6 105.9(11) . . ?
C6 Pd16 Pd6 105.7(8) . . ?
Pd15 Pd16 Pd6 112.43(12) . . ?
Pd28 Pd16 Pd6 120.11(12) . . ?
Pd31 Pd16 Pd6 57.18(9) . . ?
Pd1 Pd16 Pd6 57.92(9) . . ?
Pd24 Pd16 Pd6 61.41(9) . . ?
Pd20 Pd16 Pd6 151.80(13) . . ?
Pd23 Pd16 Pd6 98.79(11) . . ?
Pd2 Pd16 Pd6 54.32(9) . . ?
C12 Pd16 Pd21 102.6(11) . . ?
C6 Pd16 Pd21 148.4(8) . . ?
Pd15 Pd16 Pd21 107.01(11) . . ?
Pd28 Pd16 Pd21 52.76(9) . . ?
Pd31 Pd16 Pd21 61.49(9) . . ?
Pd1 Pd16 Pd21 97.04(11) . . ?
Pd24 Pd16 Pd21 151.57(13) . . ?
Pd20 Pd16 Pd21 58.85(9) . . ?
Pd23 Pd16 Pd21 53.63(8) . . ?
Pd2 Pd16 Pd21 52.66(8) . . ?
Pd6 Pd16 Pd21 101.59(11) . . ?
C13 Pd17 C7 88.4(14) . . ?
C13 Pd17 Pd21 127.4(11) . . ?
C7 Pd17 Pd21 48.1(9) . . ?
C13 Pd17 Pd32 73.1(11) . . ?
C7 Pd17 Pd32 151.3(10) . . ?
Pd21 Pd17 Pd32 158.28(13) . . ?
C13 Pd17 Pd29 47.6(10) . . ?
C7 Pd17 Pd29 119.2(9) . . ?
Pd21 Pd17 Pd29 122.73(12) . . ?
Pd32 Pd17 Pd29 63.17(10) . . ?
C13 Pd17 Pd2 161.0(10) . . ?
C7 Pd17 Pd2 86.2(9) . . ?
Pd21 Pd17 Pd2 59.19(9) . . ?
Pd32 Pd17 Pd2 104.14(11) . . ?
Pd29 Pd17 Pd2 148.38(13) . . ?
C13 Pd17 Pd25 110.3(10) . . ?
C7 Pd17 Pd25 46.1(9) . . ?
Pd21 Pd17 Pd25 63.68(10) . . ?
Pd32 Pd17 Pd25 120.03(12) . . ?
Pd29 Pd17 Pd25 157.48(13) . . ?
Pd2 Pd17 Pd25 54.12(9) . . ?
C13 Pd17 Pd23 145.2(10) . . ?
C7 Pd17 Pd23 106.6(10) . . ?
Pd21 Pd17 Pd23 58.48(9) . . ?
Pd32 Pd17 Pd23 100.93(11) . . ?
Pd29 Pd17 Pd23 98.51(11) . . ?
Pd2 Pd17 Pd23 53.52(8) . . ?
Pd25 Pd17 Pd23 102.36(11) . . ?
C13 Pd17 Pd22 97.9(10) . . ?
C7 Pd17 Pd22 89.2(9) . . ?
Pd21 Pd17 Pd22 60.41(9) . . ?
Pd32 Pd17 Pd22 114.43(12) . . ?
Pd29 Pd17 Pd22 64.48(9) . . ?
Pd2 Pd17 Pd22 100.24(11) . . ?
Pd25 Pd17 Pd22 123.64(12) . . ?
Pd23 Pd17 Pd22 52.45(8) . . ?
C13 Pd17 Pd3 128.6(11) . . ?
C7 Pd17 Pd3 140.8(9) . . ?
Pd21 Pd17 Pd3 102.56(11) . . ?
Pd32 Pd17 Pd3 56.01(9) . . ?
Pd29 Pd17 Pd3 98.04(11) . . ?
Pd2 Pd17 Pd3 54.53(9) . . ?
Pd25 Pd17 Pd3 101.37(10) . . ?
Pd23 Pd17 Pd3 52.17(9) . . ?
Pd22 Pd17 Pd3 96.85(11) . . ?
C13 Pd17 Pd7 105.8(10) . . ?
C7 Pd17 Pd7 108.1(9) . . ?
Pd21 Pd17 Pd7 114.12(11) . . ?
Pd32 Pd17 Pd7 58.75(9) . . ?
Pd29 Pd17 Pd7 121.40(13) . . ?
Pd2 Pd17 Pd7 58.98(9) . . ?
Pd25 Pd17 Pd7 63.42(9) . . ?
Pd23 Pd17 Pd7 99.11(10) . . ?
Pd22 Pd17 Pd7 150.70(12) . . ?
Pd3 Pd17 Pd7 54.80(8) . . ?
C13 Pd17 Pd18 98.4(10) . . ?
C7 Pd17 Pd18 146.9(9) . . ?
Pd21 Pd17 Pd18 105.59(11) . . ?
Pd32 Pd17 Pd18 59.72(9) . . ?
Pd29 Pd17 Pd18 52.38(8) . . ?
Pd2 Pd17 Pd18 96.00(10) . . ?
Pd25 Pd17 Pd18 150.01(11) . . ?
Pd23 Pd17 Pd18 52.53(8) . . ?
Pd22 Pd17 Pd18 57.87(8) . . ?
Pd3 Pd17 Pd18 51.66(7) . . ?
Pd7 Pd17 Pd18 101.11(10) . . ?
C8 Pd18 C22 95.9(16) . . ?
C8 Pd18 Pd29 131.8(10) . . ?
C22 Pd18 Pd29 49.1(12) . . ?
C8 Pd18 Pd14 56.5(10) . . ?
C22 Pd18 Pd14 143.8(12) . . ?
Pd29 Pd18 Pd14 167.17(13) . . ?
C8 Pd18 Pd3 91.0(10) . . ?
C22 Pd18 Pd3 149.5(12) . . ?
Pd29 Pd18 Pd3 105.90(12) . . ?
Pd14 Pd18 Pd3 62.13(9) . . ?
C8 Pd18 Pd23 121.5(10) . . ?
C22 Pd18 Pd23 137.7(13) . . ?
Pd29 Pd18 Pd23 105.04(12) . . ?
Pd14 Pd18 Pd23 65.13(10) . . ?
Pd3 Pd18 Pd23 56.53(9) . . ?
C8 Pd18 Pd19 99.1(11) . . ?
C22 Pd18 Pd19 103.1(12) . . ?
Pd29 Pd18 Pd19 118.32(12) . . ?
Pd14 Pd18 Pd19 64.01(10) . . ?
Pd3 Pd18 Pd19 105.05(11) . . ?
Pd23 Pd18 Pd19 55.48(9) . . ?
C8 Pd18 Pd26 42.1(10) . . ?
C22 Pd18 Pd26 116.0(13) . . ?
Pd29 Pd18 Pd26 116.94(13) . . ?
Pd14 Pd18 Pd26 61.11(9) . . ?
Pd3 Pd18 Pd26 54.38(9) . . ?
Pd23 Pd18 Pd26 105.50(10) . . ?
Pd19 Pd18 Pd26 124.54(12) . . ?
C8 Pd18 Pd22 156.5(11) . . ?
C22 Pd18 Pd22 84.3(13) . . ?
Pd29 Pd18 Pd22 64.40(10) . . ?
Pd14 Pd18 Pd22 111.53(12) . . ?
Pd3 Pd18 Pd22 100.73(11) . . ?
Pd23 Pd18 Pd22 53.44(8) . . ?
Pd19 Pd18 Pd22 58.26(9) . . ?
Pd26 Pd18 Pd22 155.06(11) . . ?
C8 Pd18 Pd32 98.4(11) . . ?
C22 Pd18 Pd32 94.2(12) . . ?
Pd29 Pd18 Pd32 60.31(9) . . ?
Pd14 Pd18 Pd32 111.51(11) . . ?
Pd3 Pd18 Pd32 55.43(9) . . ?
Pd23 Pd18 Pd32 98.69(11) . . ?
Pd19 Pd18 Pd32 153.88(12) . . ?
Pd26 Pd18 Pd32 61.48(9) . . ?
Pd22 Pd18 Pd32 105.03(11) . . ?
C8 Pd18 Pd17 145.1(10) . . ?
C22 Pd18 Pd17 103.0(12) . . ?
Pd29 Pd18 Pd17 54.38(8) . . ?
Pd14 Pd18 Pd17 112.93(10) . . ?
Pd3 Pd18 Pd17 58.49(8) . . ?
Pd23 Pd18 Pd17 57.90(9) . . ?
Pd19 Pd18 Pd17 104.68(11) . . ?
Pd26 Pd18 Pd17 103.00(10) . . ?
Pd22 Pd18 Pd17 56.04(8) . . ?
Pd32 Pd18 Pd17 51.62(8) . . ?
C2 Pd19 P4 97.1(11) . . ?
C2 Pd19 Pd23 87.2(11) . . ?
P4 Pd19 Pd23 168.0(3) . . ?
C2 Pd19 Pd18 109.1(11) . . ?
P4 Pd19 Pd18 107.4(3) . . ?
Pd23 Pd19 Pd18 60.57(10) . . ?
C2 Pd19 Pd22 46.3(11) . . ?
P4 Pd19 Pd22 119.2(3) . . ?
Pd23 Pd19 Pd22 56.74(9) . . ?
Pd18 Pd19 Pd22 63.88(10) . . ?
C2 Pd19 Pd20 44.4(11) . . ?
P4 Pd19 Pd20 132.6(3) . . ?
Pd23 Pd19 Pd20 57.04(10) . . ?
Pd18 Pd19 Pd20 110.91(12) . . ?
Pd22 Pd19 Pd20 59.17(10) . . ?
C2 Pd19 Pd14 150.8(11) . . ?
P4 Pd19 Pd14 111.0(3) . . ?
Pd23 Pd19 Pd14 63.65(9) . . ?
Pd18 Pd19 Pd14 55.77(9) . . ?
Pd22 Pd19 Pd14 109.44(12) . . ?
Pd20 Pd19 Pd14 113.13(11) . . ?
C2 Pd19 Pd15 102.1(11) . . ?
P4 Pd19 Pd15 130.3(3) . . ?
Pd23 Pd19 Pd15 58.95(9) . . ?
Pd18 Pd19 Pd15 108.69(11) . . ?
Pd22 Pd19 Pd15 106.94(11) . . ?
Pd20 Pd19 Pd15 59.07(9) . . ?
Pd14 Pd19 Pd15 65.88(9) . . ?
C2 Pd19 Pd27 140.5(11) . . ?
P4 Pd19 Pd27 83.5(3) . . ?
Pd23 Pd19 Pd27 100.35(10) . . ?
Pd18 Pd19 Pd27 108.23(11) . . ?
Pd22 Pd19 Pd27 157.04(11) . . ?
Pd20 Pd19 Pd27 109.09(11) . . ?
Pd14 Pd19 Pd27 54.43(9) . . ?
Pd15 Pd19 Pd27 53.34(8) . . ?
C2 Pd20 P5 97.6(11) . . ?
C2 Pd20 Pd23 86.2(11) . . ?
P5 Pd20 Pd23 170.1(3) . . ?
C2 Pd20 Pd22 47.0(11) . . ?
P5 Pd20 Pd22 131.6(3) . . ?
Pd23 Pd20 Pd22 57.01(9) . . ?
C2 Pd20 Pd19 43.6(11) . . ?
P5 Pd20 Pd19 120.9(3) . . ?
Pd23 Pd20 Pd19 56.54(9) . . ?
Pd22 Pd20 Pd19 60.26(10) . . ?
C2 Pd20 Pd15 104.4(11) . . ?
P5 Pd20 Pd15 110.0(3) . . ?
Pd23 Pd20 Pd15 60.08(10) . . ?
Pd22 Pd20 Pd15 110.37(12) . . ?
Pd19 Pd20 Pd15 62.27(9) . . ?
C2 Pd20 Pd16 149.1(11) . . ?
P5 Pd20 Pd16 111.4(3) . . ?
Pd23 Pd20 Pd16 63.53(10) . . ?
Pd22 Pd20 Pd16 112.74(12) . . ?
Pd19 Pd20 Pd16 108.70(11) . . ?
Pd15 Pd20 Pd16 56.26(8) . . ?
C2 Pd20 Pd21 104.9(11) . . ?
P5 Pd20 Pd21 128.6(3) . . ?
Pd23 Pd20 Pd21 58.44(9) . . ?
Pd22 Pd20 Pd21 58.56(9) . . ?
Pd19 Pd20 Pd21 106.83(12) . . ?
Pd15 Pd20 Pd21 108.15(11) . . ?
Pd16 Pd20 Pd21 65.52(9) . . ?
C2 Pd20 Pd28 143.7(11) . . ?
P5 Pd20 Pd28 83.4(3) . . ?
Pd23 Pd20 Pd28 99.09(11) . . ?
Pd22 Pd20 Pd28 106.94(11) . . ?
Pd19 Pd20 Pd28 155.57(13) . . ?
Pd15 Pd20 Pd28 109.34(10) . . ?
Pd16 Pd20 Pd28 54.52(9) . . ?
Pd21 Pd20 Pd28 51.87(9) . . ?
C7 Pd21 C21 93.6(15) . . ?
C7 Pd21 Pd28 131.9(11) . . ?
C21 Pd21 Pd28 50.5(10) . . ?
C7 Pd21 Pd17 55.1(11) . . ?
C21 Pd21 Pd17 140.9(10) . . ?
Pd28 Pd21 Pd17 168.48(13) . . ?
C7 Pd21 Pd2 93.1(10) . . ?
C21 Pd21 Pd2 151.1(10) . . ?
Pd28 Pd21 Pd2 106.13(12) . . ?
Pd17 Pd21 Pd2 62.72(10) . . ?
C7 Pd21 Pd23 120.3(11) . . ?
C21 Pd21 Pd23 138.9(11) . . ?
Pd28 Pd21 Pd23 106.88(12) . . ?
Pd17 Pd21 Pd23 65.18(10) . . ?
Pd2 Pd21 Pd23 56.47(9) . . ?
C7 Pd21 Pd22 96.4(10) . . ?
C21 Pd21 Pd22 101.9(10) . . ?
Pd28 Pd21 Pd22 119.16(13) . . ?
Pd17 Pd21 Pd22 64.22(10) . . ?
Pd2 Pd21 Pd22 105.19(11) . . ?
Pd23 Pd21 Pd22 55.26(8) . . ?
C7 Pd21 Pd25 45.4(9) . . ?
C21 Pd21 Pd25 115.3(11) . . ?
Pd28 Pd21 Pd25 115.45(12) . . ?
Pd17 Pd21 Pd25 61.50(10) . . ?
Pd2 Pd21 Pd25 54.34(9) . . ?
Pd23 Pd21 Pd25 105.37(11) . . ?
Pd22 Pd21 Pd25 125.25(13) . . ?
C7 Pd21 Pd20 152.8(9) . . ?
C21 Pd21 Pd20 85.2(11) . . ?
Pd28 Pd21 Pd20 65.97(10) . . ?
Pd17 Pd21 Pd20 111.75(12) . . ?
Pd2 Pd21 Pd20 101.08(11) . . ?
Pd23 Pd21 Pd20 53.95(9) . . ?
Pd22 Pd21 Pd20 57.66(9) . . ?
Pd25 Pd21 Pd20 155.35(12) . . ?
C7 Pd21 Pd31 101.6(9) . . ?
C21 Pd21 Pd31 96.3(10) . . ?
Pd28 Pd21 Pd31 60.28(10) . . ?
Pd17 Pd21 Pd31 111.33(11) . . ?
Pd2 Pd21 Pd31 54.81(9) . . ?
Pd23 Pd21 Pd31 98.50(10) . . ?
Pd22 Pd21 Pd31 153.44(12) . . ?
Pd25 Pd21 Pd31 60.77(9) . . ?
Pd20 Pd21 Pd31 105.52(11) . . ?
C7 Pd21 Pd16 148.9(10) . . ?
C21 Pd21 Pd16 104.8(10) . . ?
Pd28 Pd21 Pd16 55.13(9) . . ?
Pd17 Pd21 Pd16 113.81(11) . . ?
Pd2 Pd21 Pd16 59.10(9) . . ?
Pd23 Pd21 Pd16 58.05(9) . . ?
Pd22 Pd21 Pd16 103.84(11) . . ?
Pd25 Pd21 Pd16 103.56(10) . . ?
Pd20 Pd21 Pd16 55.63(8) . . ?
Pd31 Pd21 Pd16 52.29(8) . . ?
C2 Pd22 P6 99.1(11) . . ?
C2 Pd22 Pd23 85.4(11) . . ?
P6 Pd22 Pd23 168.1(3) . . ?
C2 Pd22 Pd20 45.2(10) . . ?
P6 Pd22 Pd20 118.6(3) . . ?
Pd23 Pd22 Pd20 57.59(10) . . ?
C2 Pd22 Pd21 108.4(10) . . ?
P6 Pd22 Pd21 107.4(3) . . ?
Pd23 Pd22 Pd21 60.65(9) . . ?
Pd20 Pd22 Pd21 63.79(10) . . ?
C2 Pd22 Pd19 43.8(11) . . ?
P6 Pd22 Pd19 133.1(3) . . ?
Pd23 Pd22 Pd19 56.82(9) . . ?
Pd20 Pd22 Pd19 60.57(10) . . ?
Pd21 Pd22 Pd19 111.18(11) . . ?
C2 Pd22 Pd17 148.9(11) . . ?
P6 Pd22 Pd17 110.8(3) . . ?
Pd23 Pd22 Pd17 63.57(9) . . ?
Pd20 Pd22 Pd17 109.53(10) . . ?
Pd21 Pd22 Pd17 55.37(9) . . ?
Pd19 Pd22 Pd17 112.65(11) . . ?
C2 Pd22 Pd18 100.7(11) . . ?
P6 Pd22 Pd18 130.8(3) . . ?
Pd23 Pd22 Pd18 58.20(9) . . ?
Pd20 Pd22 Pd18 107.20(11) . . ?
Pd21 Pd22 Pd18 108.20(10) . . ?
Pd19 Pd22 Pd18 57.86(9) . . ?
Pd17 Pd22 Pd18 66.09(9) . . ?
C2 Pd22 Pd29 140.0(11) . . ?
P6 Pd22 Pd29 84.3(3) . . ?
Pd23 Pd22 Pd29 99.37(11) . . ?
Pd20 Pd22 Pd29 156.89(12) . . ?
Pd21 Pd22 Pd29 108.49(11) . . ?
Pd19 Pd22 Pd29 107.08(12) . . ?
Pd17 Pd22 Pd29 54.75(8) . . ?
Pd18 Pd22 Pd29 52.67(8) . . ?
Pd3 Pd23 Pd1 61.64(10) . . ?
Pd3 Pd23 Pd2 61.40(10) . . ?
Pd1 Pd23 Pd2 60.99(9) . . ?
Pd3 Pd23 Pd22 116.49(13) . . ?
Pd1 Pd23 Pd22 177.55(15) . . ?
Pd2 Pd23 Pd22 116.89(13) . . ?
Pd3 Pd23 Pd19 116.19(13) . . ?
Pd1 Pd23 Pd19 115.65(13) . . ?
Pd2 Pd23 Pd19 176.37(14) . . ?
Pd22 Pd23 Pd19 66.44(10) . . ?
Pd3 Pd23 Pd20 177.11(13) . . ?
Pd1 Pd23 Pd20 116.41(13) . . ?
Pd2 Pd23 Pd20 115.93(13) . . ?
Pd22 Pd23 Pd20 65.40(10) . . ?
Pd19 Pd23 Pd20 66.42(10) . . ?
Pd3 Pd23 Pd18 61.01(10) . . ?
Pd1 Pd23 Pd18 111.12(12) . . ?
Pd2 Pd23 Pd18 115.39(13) . . ?
Pd22 Pd23 Pd18 68.37(10) . . ?
Pd19 Pd23 Pd18 63.95(10) . . ?
Pd20 Pd23 Pd18 121.85(11) . . ?
Pd3 Pd23 Pd15 114.94(12) . . ?
Pd1 Pd23 Pd15 61.03(10) . . ?
Pd2 Pd23 Pd15 111.08(11) . . ?
Pd22 Pd23 Pd15 121.39(12) . . ?
Pd19 Pd23 Pd15 67.07(10) . . ?
Pd20 Pd23 Pd15 64.54(10) . . ?
Pd18 Pd23 Pd15 117.73(12) . . ?
Pd3 Pd23 Pd21 110.95(12) . . ?
Pd1 Pd23 Pd21 114.74(11) . . ?
Pd2 Pd23 Pd21 61.12(9) . . ?
Pd22 Pd23 Pd21 64.09(9) . . ?
Pd19 Pd23 Pd21 122.46(12) . . ?
Pd20 Pd23 Pd21 67.61(10) . . ?
Pd18 Pd23 Pd21 118.89(12) . . ?
Pd15 Pd23 Pd21 118.92(13) . . ?
Pd3 Pd23 Pd16 114.46(11) . . ?
Pd1 Pd23 Pd16 61.49(10) . . ?
Pd2 Pd23 Pd16 64.34(10) . . ?
Pd22 Pd23 Pd16 119.13(13) . . ?
Pd19 Pd23 Pd16 115.77(13) . . ?
Pd20 Pd23 Pd16 62.75(10) . . ?
Pd18 Pd23 Pd16 172.15(12) . . ?
Pd15 Pd23 Pd16 57.21(9) . . ?
Pd21 Pd23 Pd16 68.32(10) . . ?
Pd3 Pd23 Pd14 60.41(10) . . ?
Pd1 Pd23 Pd14 63.70(9) . . ?
Pd2 Pd23 Pd14 112.76(11) . . ?
Pd22 Pd23 Pd14 117.09(11) . . ?
Pd19 Pd23 Pd14 63.76(9) . . ?
Pd20 Pd23 Pd14 121.10(12) . . ?
Pd18 Pd23 Pd14 56.65(9) . . ?
Pd15 Pd23 Pd14 68.55(10) . . ?
Pd21 Pd23 Pd14 171.21(13) . . ?
Pd16 Pd23 Pd14 115.76(11) . . ?
Pd3 Pd23 Pd17 64.18(10) . . ?
Pd1 Pd23 Pd17 113.56(12) . . ?
Pd2 Pd23 Pd17 60.93(9) . . ?
Pd22 Pd23 Pd17 63.98(9) . . ?
Pd19 Pd23 Pd17 121.04(11) . . ?
Pd20 Pd23 Pd17 115.89(12) . . ?
Pd18 Pd23 Pd17 69.57(10) . . ?
Pd15 Pd23 Pd17 171.72(12) . . ?
Pd21 Pd23 Pd17 56.34(9) . . ?
Pd16 Pd23 Pd17 115.07(11) . . ?
Pd14 Pd23 Pd17 115.63(12) . . ?
C6 Pd24 P7 92.7(10) . . ?
C6 Pd24 Pd1 97.6(10) . . ?
P7 Pd24 Pd1 168.6(3) . . ?
C6 Pd24 Pd16 55.8(10) . . ?
P7 Pd24 Pd16 120.7(3) . . ?
Pd1 Pd24 Pd16 62.51(10) . . ?
C6 Pd24 Pd33 129.3(10) . . ?
P7 Pd24 Pd33 82.7(3) . . ?
Pd1 Pd24 Pd33 94.45(12) . . ?
Pd16 Pd24 Pd33 156.56(14) . . ?
C6 Pd24 Pd5 159.0(10) . . ?
P7 Pd24 Pd5 108.3(3) . . ?
Pd1 Pd24 Pd5 61.47(10) . . ?
Pd16 Pd24 Pd5 110.42(12) . . ?
Pd33 Pd24 Pd5 56.37(10) . . ?
C6 Pd24 Pd15 44.1(10) . . ?
P7 Pd24 Pd15 133.4(3) . . ?
Pd1 Pd24 Pd15 57.92(9) . . ?
Pd16 Pd24 Pd15 55.78(9) . . ?
Pd33 Pd24 Pd15 109.66(11) . . ?
Pd5 Pd24 Pd15 115.89(12) . . ?
C6 Pd24 Pd6 117.2(10) . . ?
P7 Pd24 Pd6 110.4(3) . . ?
Pd1 Pd24 Pd6 60.37(10) . . ?
Pd16 Pd24 Pd6 62.33(9) . . ?
Pd33 Pd24 Pd6 111.59(12) . . ?
Pd5 Pd24 Pd6 55.83(9) . . ?
Pd15 Pd24 Pd6 106.13(11) . . ?
C6 Pd24 Pd30 97.3(10) . . ?
P7 Pd24 Pd30 129.2(3) . . ?
Pd1 Pd24 Pd30 54.34(9) . . ?
Pd16 Pd24 Pd30 105.66(11) . . ?
Pd33 Pd24 Pd30 53.05(8) . . ?
Pd5 Pd24 Pd30 69.82(10) . . ?
Pd15 Pd24 Pd30 59.57(8) . . ?
Pd6 Pd24 Pd30 108.65(12) . . ?
C7 Pd25 P8 92.8(10) . . ?
C7 Pd25 Pd2 95.7(10) . . ?
P8 Pd25 Pd2 169.1(3) . . ?
C7 Pd25 Pd34 139.2(11) . . ?
P8 Pd25 Pd34 84.0(3) . . ?
Pd2 Pd25 Pd34 93.92(11) . . ?
C7 Pd25 Pd11 156.1(10) . . ?
P8 Pd25 Pd11 108.9(2) . . ?
Pd2 Pd25 Pd11 61.66(9) . . ?
Pd34 Pd25 Pd11 56.01(9) . . ?
C7 Pd25 Pd17 51.1(10) . . ?
P8 Pd25 Pd17 120.2(3) . . ?
Pd2 Pd25 Pd17 61.46(9) . . ?
Pd34 Pd25 Pd17 155.37(13) . . ?
Pd11 Pd25 Pd17 107.29(11) . . ?
C7 Pd25 Pd21 44.2(10) . . ?
P8 Pd25 Pd21 132.2(2) . . ?
Pd2 Pd25 Pd21 58.35(9) . . ?
Pd34 Pd25 Pd21 113.64(13) . . ?
Pd11 Pd25 Pd21 117.90(12) . . ?
Pd17 Pd25 Pd21 54.83(9) . . ?
C7 Pd25 Pd31 101.0(10) . . ?
P8 Pd25 Pd31 128.7(3) . . ?
Pd2 Pd25 Pd31 56.01(10) . . ?
Pd34 Pd25 Pd31 54.00(9) . . ?
Pd11 Pd25 Pd31 73.46(10) . . ?
Pd17 Pd25 Pd31 106.34(11) . . ?
Pd21 Pd25 Pd31 61.30(9) . . ?
C7 Pd25 Pd7 108.8(10) . . ?
P8 Pd25 Pd7 111.2(3) . . ?
Pd2 Pd25 Pd7 59.46(10) . . ?
Pd34 Pd25 Pd7 110.16(11) . . ?
Pd11 Pd25 Pd7 54.57(9) . . ?
Pd17 Pd25 Pd7 59.23(9) . . ?
Pd21 Pd25 Pd7 103.72(10) . . ?
Pd31 Pd25 Pd7 110.26(11) . . ?
C8 Pd26 P9 94.4(12) . . ?
C8 Pd26 Pd3 96.5(11) . . ?
P9 Pd26 Pd3 165.6(2) . . ?
C8 Pd26 Pd8 158.4(11) . . ?
P9 Pd26 Pd8 105.6(2) . . ?
Pd3 Pd26 Pd8 62.47(10) . . ?
C8 Pd26 Pd14 53.2(11) . . ?
P9 Pd26 Pd14 120.2(3) . . ?
Pd3 Pd26 Pd14 60.80(10) . . ?
Pd8 Pd26 Pd14 108.04(11) . . ?
C8 Pd26 Pd35 135.4(11) . . ?
P9 Pd26 Pd35 85.1(3) . . ?
Pd3 Pd26 Pd35 93.68(11) . . ?
Pd8 Pd26 Pd35 56.35(9) . . ?
Pd14 Pd26 Pd35 154.37(13) . . ?
C8 Pd26 Pd18 44.8(11) . . ?
P9 Pd26 Pd18 135.9(2) . . ?
Pd3 Pd26 Pd18 57.77(9) . . ?
Pd8 Pd26 Pd18 117.71(12) . . ?
Pd14 Pd26 Pd18 54.87(9) . . ?
Pd35 Pd26 Pd18 111.20(11) . . ?
C8 Pd26 Pd4 110.7(11) . . ?
P9 Pd26 Pd4 107.3(2) . . ?
Pd3 Pd26 Pd4 59.84(9) . . ?
Pd8 Pd26 Pd4 55.87(9) . . ?
Pd14 Pd26 Pd4 59.07(9) . . ?
Pd35 Pd26 Pd4 111.96(11) . . ?
Pd18 Pd26 Pd4 103.82(11) . . ?
C8 Pd26 Pd32 99.4(11) . . ?
P9 Pd26 Pd32 131.4(3) . . ?
Pd3 Pd26 Pd32 55.68(9) . . ?
Pd8 Pd26 Pd32 73.54(9) . . ?
Pd14 Pd26 Pd32 105.13(11) . . ?
Pd35 Pd26 Pd32 53.15(9) . . ?
Pd18 Pd26 Pd32 59.91(9) . . ?
Pd4 Pd26 Pd32 110.61(11) . . ?
C14 Pd27 C23 166.4(16) . . ?
C14 Pd27 P10 92.2(12) . . ?
C23 Pd27 P10 98.7(12) . . ?
C14 Pd27 Pd15 118.2(11) . . ?
C23 Pd27 Pd15 48.8(11) . . ?
P10 Pd27 Pd15 143.7(3) . . ?
C14 Pd27 Pd14 48.4(11) . . ?
C23 Pd27 Pd14 120.3(12) . . ?
P10 Pd27 Pd14 140.7(3) . . ?
Pd15 Pd27 Pd14 72.61(11) . . ?
C14 Pd27 Pd30 68.5(11) . . ?
C23 Pd27 Pd30 99.4(11) . . ?
P10 Pd27 Pd30 114.5(3) . . ?
Pd15 Pd27 Pd30 65.29(9) . . ?
Pd14 Pd27 Pd30 57.96(9) . . ?
C14 Pd27 Pd19 97.2(11) . . ?
C23 Pd27 Pd19 80.2(11) . . ?
P10 Pd27 Pd19 137.6(3) . . ?
Pd15 Pd27 Pd19 62.08(9) . . ?
Pd14 Pd27 Pd19 61.11(9) . . ?
Pd30 Pd27 Pd19 107.43(11) . . ?
C21 Pd28 C12 167.9(16) . . ?
C21 Pd28 P11 99.8(11) . . ?
C12 Pd28 P11 92.0(12) . . ?
C21 Pd28 Pd21 49.7(11) . . ?
C12 Pd28 Pd21 118.2(12) . . ?
P11 Pd28 Pd21 144.4(3) . . ?
C21 Pd28 Pd16 120.8(11) . . ?
C12 Pd28 Pd16 47.2(12) . . ?
P11 Pd28 Pd16 138.8(3) . . ?
Pd21 Pd28 Pd16 72.12(11) . . ?
C21 Pd28 Pd31 100.8(11) . . ?
C12 Pd28 Pd31 72.1(11) . . ?
P11 Pd28 Pd31 110.3(4) . . ?
Pd21 Pd28 Pd31 66.62(10) . . ?
Pd16 Pd28 Pd31 58.38(10) . . ?
C21 Pd28 Pd20 82.2(11) . . ?
C12 Pd28 Pd20 90.4(11) . . ?
P11 Pd28 Pd20 141.2(4) . . ?
Pd21 Pd28 Pd20 62.16(10) . . ?
Pd16 Pd28 Pd20 58.94(9) . . ?
Pd31 Pd28 Pd20 107.17(12) . . ?
C13 Pd29 C22 167.4(15) . . ?
C13 Pd29 P12 94.3(10) . . ?
C22 Pd29 P12 95.6(12) . . ?
C13 Pd29 Pd18 117.7(9) . . ?
C22 Pd29 Pd18 50.6(11) . . ?
P12 Pd29 Pd18 143.5(3) . . ?
C13 Pd29 Pd17 46.6(9) . . ?
C22 Pd29 Pd17 123.2(11) . . ?
P12 Pd29 Pd17 141.0(3) . . ?
Pd18 Pd29 Pd17 73.23(10) . . ?
C13 Pd29 Pd32 69.4(10) . . ?
C22 Pd29 Pd32 99.3(12) . . ?
P12 Pd29 Pd32 116.1(3) . . ?
Pd18 Pd29 Pd32 65.44(10) . . ?
Pd17 Pd29 Pd32 58.01(9) . . ?
C13 Pd29 Pd22 94.1(11) . . ?
C22 Pd29 Pd22 84.0(13) . . ?
P12 Pd29 Pd22 135.8(3) . . ?
Pd18 Pd29 Pd22 62.93(10) . . ?
Pd17 Pd29 Pd22 60.77(9) . . ?
Pd32 Pd29 Pd22 107.47(10) . . ?
C20 Pd30 C17 119.5(15) . . ?
C20 Pd30 Pd1 120.5(12) . . ?
C17 Pd30 Pd1 106.3(11) . . ?
C20 Pd30 Pd33 49.0(11) . . ?
C17 Pd30 Pd33 91.8(9) . . ?
Pd1 Pd30 Pd33 97.09(11) . . ?
C20 Pd30 Pd14 147.6(11) . . ?
C17 Pd30 Pd14 84.5(9) . . ?
Pd1 Pd30 Pd14 65.46(9) . . ?
Pd33 Pd30 Pd14 160.06(14) . . ?
C20 Pd30 Pd4 148.3(11) . . ?
C17 Pd30 Pd4 45.8(11) . . ?
Pd1 Pd30 Pd4 60.64(10) . . ?
Pd33 Pd30 Pd4 99.72(11) . . ?
Pd14 Pd30 Pd4 63.95(10) . . ?
C20 Pd30 Pd27 91.1(11) . . ?
C17 Pd30 Pd27 116.8(10) . . ?
Pd1 Pd30 Pd27 100.66(11) . . ?
Pd33 Pd30 Pd27 139.83(14) . . ?
Pd14 Pd30 Pd27 57.25(9) . . ?
Pd4 Pd30 Pd27 120.40(12) . . ?
C20 Pd30 Pd15 89.5(12) . . ?
C17 Pd30 Pd15 150.7(10) . . ?
Pd1 Pd30 Pd15 56.41(9) . . ?
Pd33 Pd30 Pd15 112.45(12) . . ?
Pd14 Pd30 Pd15 67.05(9) . . ?
Pd4 Pd30 Pd15 111.15(11) . . ?
Pd27 Pd30 Pd15 53.44(8) . . ?
C20 Pd30 Pd24 68.3(12) . . ?
C17 Pd30 Pd24 134.5(10) . . ?
Pd1 Pd30 Pd24 52.47(9) . . ?
Pd33 Pd30 Pd24 58.22(9) . . ?
Pd14 Pd30 Pd24 111.82(11) . . ?
Pd4 Pd30 Pd24 102.08(11) . . ?
Pd27 Pd30 Pd24 107.28(11) . . ?
Pd15 Pd30 Pd24 57.38(8) . . ?
C18 Pd31 C15 119.0(16) . . ?
C18 Pd31 Pd34 50.0(11) . . ?
C15 Pd31 Pd34 87.2(13) . . ?
C18 Pd31 Pd2 117.6(12) . . ?
C15 Pd31 Pd2 106.5(13) . . ?
Pd34 Pd31 Pd2 96.09(13) . . ?
C18 Pd31 Pd16 149.1(11) . . ?
C15 Pd31 Pd16 86.1(13) . . ?
Pd34 Pd31 Pd16 157.63(15) . . ?
Pd2 Pd31 Pd16 65.58(10) . . ?
C18 Pd31 Pd6 144.0(11) . . ?
C15 Pd31 Pd6 46.7(13) . . ?
Pd34 Pd31 Pd6 94.06(12) . . ?
Pd2 Pd31 Pd6 59.85(10) . . ?
Pd16 Pd31 Pd6 66.10(10) . . ?
C18 Pd31 Pd28 92.3(11) . . ?
C15 Pd31 Pd28 118.7(13) . . ?
Pd34 Pd31 Pd28 142.27(14) . . ?
Pd2 Pd31 Pd28 101.24(11) . . ?
Pd16 Pd31 Pd28 58.12(10) . . ?
Pd6 Pd31 Pd28 123.63(13) . . ?
C18 Pd31 Pd25 64.1(12) . . ?
C15 Pd31 Pd25 134.1(13) . . ?
Pd34 Pd31 Pd25 59.22(10) . . ?
Pd2 Pd31 Pd25 53.65(9) . . ?
Pd16 Pd31 Pd25 112.64(12) . . ?
Pd6 Pd31 Pd25 101.39(12) . . ?
Pd28 Pd31 Pd25 106.38(11) . . ?
C18 Pd31 Pd21 89.6(10) . . ?
C15 Pd31 Pd21 151.4(13) . . ?
Pd34 Pd31 Pd21 115.43(13) . . ?
Pd2 Pd31 Pd21 56.28(9) . . ?
Pd16 Pd31 Pd21 66.22(9) . . ?
Pd6 Pd31 Pd21 110.95(12) . . ?
Pd28 Pd31 Pd21 53.10(9) . . ?
Pd25 Pd31 Pd21 57.94(9) . . ?
C19 Pd32 C16 118.1(16) . . ?
C19 Pd32 Pd35 51.6(11) . . ?
C16 Pd32 Pd35 85.3(11) . . ?
C19 Pd32 Pd3 122.2(12) . . ?
C16 Pd32 Pd3 103.1(10) . . ?
Pd35 Pd32 Pd3 97.74(11) . . ?
C19 Pd32 Pd17 150.5(11) . . ?
C16 Pd32 Pd17 83.2(11) . . ?
Pd35 Pd32 Pd17 157.23(12) . . ?
Pd3 Pd32 Pd17 66.08(10) . . ?
C19 Pd32 Pd7 145.0(11) . . ?
C16 Pd32 Pd7 43.7(10) . . ?
Pd35 Pd32 Pd7 93.73(11) . . ?
Pd3 Pd32 Pd7 59.49(9) . . ?
Pd17 Pd32 Pd7 64.56(10) . . ?
C19 Pd32 Pd29 91.9(11) . . ?
C16 Pd32 Pd29 119.3(10) . . ?
Pd35 Pd32 Pd29 143.42(13) . . ?
Pd3 Pd32 Pd29 101.80(12) . . ?
Pd17 Pd32 Pd29 58.82(9) . . ?
Pd7 Pd32 Pd29 122.84(13) . . ?
C19 Pd32 Pd18 91.9(12) . . ?
C16 Pd32 Pd18 150.0(11) . . ?
Pd35 Pd32 Pd18 117.04(12) . . ?
Pd3 Pd32 Pd18 56.63(9) . . ?
Pd17 Pd32 Pd18 68.65(10) . . ?
Pd7 Pd32 Pd18 111.16(12) . . ?
Pd29 Pd32 Pd18 54.25(9) . . ?
C19 Pd32 Pd26 68.8(12) . . ?
C16 Pd32 Pd26 130.5(9) . . ?
Pd35 Pd32 Pd26 60.53(10) . . ?
Pd3 Pd32 Pd26 53.60(9) . . ?
Pd17 Pd32 Pd26 114.35(12) . . ?
Pd7 Pd32 Pd26 100.38(10) . . ?
Pd29 Pd32 Pd26 108.75(11) . . ?
Pd18 Pd32 Pd26 58.61(9) . . ?
C9 Pd33 C20 165.3(18) . . ?
C9 Pd33 P13 99.0(14) . . ?
C20 Pd33 P13 95.6(12) . . ?
C9 Pd33 Pd30 118.5(13) . . ?
C20 Pd33 Pd30 48.3(12) . . ?
P13 Pd33 Pd30 132.2(3) . . ?
C9 Pd33 Pd5 43.9(13) . . ?
C20 Pd33 Pd5 121.5(11) . . ?
P13 Pd33 Pd5 142.8(3) . . ?
Pd30 Pd33 Pd5 79.33(11) . . ?
C9 Pd33 Pd24 95.3(14) . . ?
C20 Pd33 Pd24 74.4(12) . . ?
P13 Pd33 Pd24 139.6(3) . . ?
Pd30 Pd33 Pd24 68.73(10) . . ?
Pd5 Pd33 Pd24 62.04(10) . . ?
C10 Pd34 C18 165.5(14) . . ?
C10 Pd34 P14 95.0(11) . . ?
C18 Pd34 P14 97.4(11) . . ?
C10 Pd34 Pd31 127.7(11) . . ?
C18 Pd34 Pd31 48.4(11) . . ?
P14 Pd34 Pd31 124.9(3) . . ?
C10 Pd34 Pd11 48.1(10) . . ?
C18 Pd34 Pd11 120.8(11) . . ?
P14 Pd34 Pd11 141.3(3) . . ?
Pd31 Pd34 Pd11 82.62(12) . . ?
C10 Pd34 Pd25 97.6(10) . . ?
C18 Pd34 Pd25 68.0(11) . . ?
P14 Pd34 Pd25 148.6(3) . . ?
Pd31 Pd34 Pd25 66.78(10) . . ?
Pd11 Pd34 Pd25 62.54(10) . . ?
C11 Pd35 C19 164.8(16) . . ?
C11 Pd35 P15 98.4(12) . . ?
C19 Pd35 P15 95.7(12) . . ?
C11 Pd35 Pd32 125.2(12) . . ?
C19 Pd35 Pd32 47.6(11) . . ?
P15 Pd35 Pd32 124.7(3) . . ?
C11 Pd35 Pd8 46.0(12) . . ?
C19 Pd35 Pd8 120.9(11) . . ?
P15 Pd35 Pd8 142.7(2) . . ?
Pd32 Pd35 Pd8 81.92(11) . . ?
C11 Pd35 Pd26 94.0(11) . . ?
C19 Pd35 Pd26 71.0(11) . . ?
P15 Pd35 Pd26 149.7(3) . . ?
Pd32 Pd35 Pd26 66.32(10) . . ?
Pd8 Pd35 Pd26 60.29(9) . . ?
C11P P1 C12P 100.9(19) . . ?
C11P P1 C13P 103.4(16) . . ?
C12P P1 C13P 99.5(19) . . ?
C11P P1 Pd9 116.5(11) . . ?
C12P P1 Pd9 114.5(15) . . ?
C13P P1 Pd9 119.2(13) . . ?
C21P P2 C23P 101(2) . . ?
C21P P2 C22P 102(2) . . ?
C23P P2 C22P 105(2) . . ?
C21P P2 Pd10 119.4(15) . . ?
C23P P2 Pd10 114.4(14) . . ?
C22P P2 Pd10 112.6(14) . . ?
C31 P3 C33 101(2) . . ?
C31 P3 C32 101(2) . . ?
C33 P3 C32 103(2) . . ?
C31 P3 Pd12 116.9(14) . . ?
C33 P3 Pd12 116.5(15) . . ?
C32 P3 Pd12 115.5(17) . . ?
C42 P4 C43 98(2) . . ?
C42 P4 C41 103.4(19) . . ?
C43 P4 C41 97.8(18) . . ?
C42 P4 Pd19 118.4(15) . . ?
C43 P4 Pd19 113.6(14) . . ?
C41 P4 Pd19 121.6(11) . . ?
C52 P5 C53 104.2(18) . . ?
C52 P5 C51 98.6(17) . . ?
C53 P5 C51 103.8(17) . . ?
C52 P5 Pd20 114.3(14) . . ?
C53 P5 Pd20 114.0(14) . . ?
C51 P5 Pd20 119.7(12) . . ?
C63 P6 C62 107.9(19) . . ?
C63 P6 C61 98(2) . . ?
C62 P6 C61 101.9(17) . . ?
C63 P6 Pd22 119.1(15) . . ?
C62 P6 Pd22 111.4(13) . . ?
C61 P6 Pd22 116.9(12) . . ?
C73 P7 C71 102.1(17) . . ?
C73 P7 C72 101.8(19) . . ?
C71 P7 C72 103.7(18) . . ?
C73 P7 Pd24 113.9(12) . . ?
C71 P7 Pd24 119.6(14) . . ?
C72 P7 Pd24 113.6(13) . . ?
C81 P8 C83 102.1(17) . . ?
C81 P8 C82 98.5(16) . . ?
C83 P8 C82 104.2(17) . . ?
C81 P8 Pd25 122.6(12) . . ?
C83 P8 Pd25 115.4(13) . . ?
C82 P8 Pd25 111.5(12) . . ?
C92 P9 C91 102.1(17) . . ?
C92 P9 C93 102.3(16) . . ?
C91 P9 C93 101.5(19) . . ?
C92 P9 Pd26 115.0(11) . . ?
C91 P9 Pd26 121.0(14) . . ?
C93 P9 Pd26 112.6(14) . . ?
C101 P10 C102 100(2) . . ?
C101 P10 C103 102(2) . . ?
C102 P10 C103 101(2) . . ?
C101 P10 Pd27 117.9(15) . . ?
C102 P10 Pd27 113.1(16) . . ?
C103 P10 Pd27 119.6(15) . . ?
C113 P11 C111 107(2) . . ?
C113 P11 C112 99(2) . . ?
C111 P11 C112 101(2) . . ?
C113 P11 Pd28 111.3(18) . . ?
C111 P11 Pd28 117.9(15) . . ?
C112 P11 Pd28 118.5(15) . . ?
C123 P12 C121 101.6(19) . . ?
C123 P12 C122 103.8(18) . . ?
C121 P12 C122 103.9(19) . . ?
C123 P12 Pd29 118.1(14) . . ?
C121 P12 Pd29 111.1(13) . . ?
C122 P12 Pd29 116.4(13) . . ?
C132 P13 C131 104(2) . . ?
C132 P13 C133 104(2) . . ?
C131 P13 C133 101(2) . . ?
C132 P13 Pd33 114.5(15) . . ?
C131 P13 Pd33 119.9(18) . . ?
C133 P13 Pd33 111.6(14) . . ?
C142 P14 C141 104(2) . . ?
C142 P14 C143 102(2) . . ?
C141 P14 C143 104(2) . . ?
C142 P14 Pd34 116(2) . . ?
C141 P14 Pd34 111.6(15) . . ?
C143 P14 Pd34 117.2(14) . . ?
C151 P15 C152 102.2(18) . . ?
C151 P15 C153 100(2) . . ?
C152 P15 C153 105(2) . . ?
C151 P15 Pd35 117.9(13) . . ?
C152 P15 Pd35 115.3(13) . . ?
C153 P15 Pd35 114.4(17) . . ?
O1 C1 Pd12 132(3) . . ?
O1 C1 Pd9 129(3) . . ?
Pd12 C1 Pd9 85.0(11) . . ?
O1 C1 Pd10 126(3) . . ?
Pd12 C1 Pd10 84.3(13) . . ?
Pd9 C1 Pd10 84.0(13) . . ?
O2 C2 Pd19 129(3) . . ?
O2 C2 Pd20 124(3) . . ?
Pd19 C2 Pd20 92.0(16) . . ?
O2 C2 Pd22 123(3) . . ?
Pd19 C2 Pd22 89.9(16) . . ?
Pd20 C2 Pd22 87.8(14) . . ?
O3 C3 Pd10 135(3) . . ?
O3 C3 Pd6 121(3) . . ?
Pd10 C3 Pd6 86.9(14) . . ?
O3 C3 Pd5 133(3) . . ?
Pd10 C3 Pd5 83.2(14) . . ?
Pd6 C3 Pd5 77.9(12) . . ?
O4 C4 Pd7 129(2) . . ?
O4 C4 Pd12 129(3) . . ?
Pd7 C4 Pd12 91.5(14) . . ?
O4 C4 Pd11 127(3) . . ?
Pd7 C4 Pd11 82.3(13) . . ?
Pd12 C4 Pd11 82.6(12) . . ?
O5 C5 Pd4 132(3) . . ?
O5 C5 Pd9 129(3) . . ?
Pd4 C5 Pd9 87.5(16) . . ?
O5 C5 Pd8 127(3) . . ?
Pd4 C5 Pd8 81.4(15) . . ?
Pd9 C5 Pd8 82.4(15) . . ?
O6 C6 Pd24 135(3) . . ?
O6 C6 Pd15 126(3) . . ?
Pd24 C6 Pd15 92.7(16) . . ?
O6 C6 Pd16 127(3) . . ?
Pd24 C6 Pd16 79.2(12) . . ?
Pd15 C6 Pd16 74.8(11) . . ?
O7 C7 Pd21 131(3) . . ?
O7 C7 Pd25 130(3) . . ?
Pd21 C7 Pd25 90.4(14) . . ?
O7 C7 Pd17 127(3) . . ?
Pd21 C7 Pd17 76.8(12) . . ?
Pd25 C7 Pd17 82.9(13) . . ?
O8 C8 Pd26 135(3) . . ?
O8 C8 Pd18 124(3) . . ?
Pd26 C8 Pd18 93.1(15) . . ?
O8 C8 Pd14 126(3) . . ?
Pd26 C8 Pd14 83.5(13) . . ?
Pd18 C8 Pd14 75.0(12) . . ?
O9 C9 Pd5 128(3) . . ?
O9 C9 Pd33 140(4) . . ?
Pd5 C9 Pd33 91.5(19) . . ?
O10 C10 Pd34 147(3) . . ?
O10 C10 Pd11 127(3) . . ?
Pd34 C10 Pd11 85.3(14) . . ?
O11 C11 Pd8 134(3) . . ?
O11 C11 Pd35 139(3) . . ?
Pd8 C11 Pd35 86.9(16) . . ?
O12 C12 Pd16 140(4) . . ?
O12 C12 Pd28 138(4) . . ?
Pd16 C12 Pd28 82.1(15) . . ?
O13 C13 Pd17 136(3) . . ?
O13 C13 Pd29 138(3) . . ?
Pd17 C13 Pd29 85.7(14) . . ?
O14 C14 Pd27 142(3) . . ?
O14 C14 Pd14 134(3) . . ?
Pd27 C14 Pd14 84.4(15) . . ?
O15 C15 Pd6 145(4) . . ?
O15 C15 Pd31 131(4) . . ?
Pd6 C15 Pd31 83.3(17) . . ?
O16 C16 Pd7 143(3) . . ?
O16 C16 Pd32 129(3) . . ?
Pd7 C16 Pd32 88.6(16) . . ?
O17 C17 Pd4 142(3) . . ?
O17 C17 Pd30 131(3) . . ?
Pd4 C17 Pd30 86.7(16) . . ?
O18 C18 Pd31 135(4) . . ?
O18 C18 Pd34 138(3) . . ?
Pd31 C18 Pd34 81.6(15) . . ?
O19 C19 Pd32 146(4) . . ?
O19 C19 Pd35 133(4) . . ?
Pd32 C19 Pd35 80.8(14) . . ?
O20 C20 Pd30 134(3) . . ?
O20 C20 Pd33 143(3) . . ?
Pd30 C20 Pd33 82.7(16) . . ?
O21 C21 Pd21 138(3) . . ?
O21 C21 Pd28 142(3) . . ?
Pd21 C21 Pd28 79.8(13) . . ?
O22 C22 Pd29 149(3) . . ?
O22 C22 Pd18 130(3) . . ?
Pd29 C22 Pd18 80.4(15) . . ?
O23 C23 Pd15 136(3) . . ?
O23 C23 Pd27 142(3) . . ?
Pd15 C23 Pd27 81.7(16) . . ?

loop_
_geom_bond_atom_site_label_1
_geom_bond_atom_site_label_2
_geom_bond_distance
_geom_bond_site_symmetry_2
_geom_bond_publ_flag
Pd1 Pd23 2.602(3) . ?
Pd1 Pd24 2.615(4) . ?
Pd1 Pd2 2.641(4) . ?
Pd1 Pd13 2.644(4) . ?
Pd1 Pd3 2.664(4) . ?
Pd1 Pd30 2.679(4) . ?
Pd1 Pd15 2.729(4) . ?
Pd1 Pd4 2.764(4) . ?
Pd1 Pd5 2.824(3) . ?
Pd1 Pd16 2.834(4) . ?
Pd1 Pd6 2.839(4) . ?
Pd1 Pd14 2.942(4) . ?
Pd2 Pd23 2.603(3) . ?
Pd2 Pd25 2.610(4) . ?
Pd2 Pd3 2.655(4) . ?
Pd2 Pd13 2.655(4) . ?
Pd2 Pd31 2.687(4) . ?
Pd2 Pd6 2.726(4) . ?
Pd2 Pd21 2.735(4) . ?
Pd2 Pd11 2.824(4) . ?
Pd2 Pd17 2.830(3) . ?
Pd2 Pd7 2.855(4) . ?
Pd2 Pd16 2.951(4) . ?
Pd3 Pd23 2.597(4) . ?
Pd3 Pd26 2.617(4) . ?
Pd3 Pd13 2.655(3) . ?
Pd3 Pd32 2.685(4) . ?
Pd3 Pd18 2.724(3) . ?
Pd3 Pd7 2.727(4) . ?
Pd3 Pd14 2.805(4) . ?
Pd3 Pd8 2.833(4) . ?
Pd3 Pd4 2.855(4) . ?
Pd3 Pd17 2.960(4) . ?
Pd4 C17 2.00(4) . ?
Pd4 C5 2.06(4) . ?
Pd4 Pd8 2.767(4) . ?
Pd4 Pd13 2.789(4) . ?
Pd4 Pd30 2.792(4) . ?
Pd4 Pd9 2.904(4) . ?
Pd4 Pd14 2.941(3) . ?
Pd4 Pd26 3.055(4) . ?
Pd4 Pd5 3.117(4) . ?
Pd5 C9 1.89(4) . ?
Pd5 C3 2.20(4) . ?
Pd5 Pd33 2.725(4) . ?
Pd5 Pd6 2.757(4) . ?
Pd5 Pd13 2.775(4) . ?
Pd5 Pd10 2.861(4) . ?
Pd5 Pd24 2.891(4) . ?
Pd5 Pd9 3.041(4) . ?
Pd6 C15 2.04(5) . ?
Pd6 C3 2.18(4) . ?
Pd6 Pd31 2.776(4) . ?
Pd6 Pd13 2.800(4) . ?
Pd6 Pd10 2.947(4) . ?
Pd6 Pd24 2.994(4) . ?
Pd6 Pd16 3.020(4) . ?
Pd6 Pd11 3.085(4) . ?
Pd7 C16 1.94(4) . ?
Pd7 C4 2.00(3) . ?
Pd7 Pd11 2.742(4) . ?
Pd7 Pd32 2.807(4) . ?
Pd7 Pd13 2.818(4) . ?
Pd7 Pd12 2.940(3) . ?
Pd7 Pd17 2.965(3) . ?
Pd7 Pd8 3.082(4) . ?
Pd7 Pd25 3.086(4) . ?
Pd8 C11 1.96(4) . ?
Pd8 C5 2.19(4) . ?
Pd8 Pd35 2.717(4) . ?
Pd8 Pd13 2.786(4) . ?
Pd8 Pd26 2.835(3) . ?
Pd8 Pd9 2.852(4) . ?
Pd8 Pd12 2.991(4) . ?
Pd9 C1 2.14(4) . ?
Pd9 C5 2.14(4) . ?
Pd9 P1 2.316(9) . ?
Pd9 Pd13 2.646(4) . ?
Pd9 Pd12 2.885(4) . ?
Pd9 Pd10 2.888(4) . ?
Pd10 C3 2.10(4) . ?
Pd10 C1 2.17(4) . ?
Pd10 P2 2.309(10) . ?
Pd10 Pd13 2.647(3) . ?
Pd10 Pd12 2.887(4) . ?
Pd10 Pd11 2.983(4) . ?
Pd11 C10 2.01(4) . ?
Pd11 C4 2.16(4) . ?
Pd11 Pd34 2.693(4) . ?
Pd11 Pd13 2.737(4) . ?
Pd11 Pd12 2.817(4) . ?
Pd11 Pd25 2.882(4) . ?
Pd12 C4 2.11(3) . ?
Pd12 C1 2.13(3) . ?
Pd12 P3 2.319(11) . ?
Pd12 Pd13 2.662(4) . ?
Pd14 C14 2.06(4) . ?
Pd14 C8 2.34(4) . ?
Pd14 Pd18 2.713(3) . ?
Pd14 Pd27 2.740(4) . ?
Pd14 Pd30 2.761(3) . ?
Pd14 Pd26 2.905(4) . ?
Pd14 Pd23 2.947(4) . ?
Pd14 Pd19 2.949(4) . ?
Pd14 Pd15 3.220(4) . ?
Pd15 C23 2.05(4) . ?
Pd15 C6 2.08(3) . ?
Pd15 Pd27 2.699(4) . ?
Pd15 Pd16 2.724(4) . ?
Pd15 Pd23 2.766(4) . ?
Pd15 Pd20 2.881(4) . ?
Pd15 Pd19 2.973(4) . ?
Pd15 Pd24 2.982(3) . ?
Pd15 Pd30 3.053(4) . ?
Pd16 C12 2.04(4) . ?
Pd16 C6 2.39(4) . ?
Pd16 Pd28 2.754(4) . ?
Pd16 Pd31 2.761(4) . ?
Pd16 Pd24 2.836(4) . ?
Pd16 Pd20 2.897(3) . ?
Pd16 Pd23 2.917(4) . ?
Pd16 Pd21 3.194(4) . ?
Pd17 C13 2.02(3) . ?
Pd17 C7 2.28(4) . ?
Pd17 Pd21 2.703(4) . ?
Pd17 Pd32 2.744(4) . ?
Pd17 Pd29 2.768(3) . ?
Pd17 Pd25 2.906(4) . ?
Pd17 Pd23 2.947(4) . ?
Pd17 Pd22 2.958(4) . ?
Pd17 Pd18 3.260(4) . ?
Pd18 C8 2.10(4) . ?
Pd18 C22 2.11(4) . ?
Pd18 Pd29 2.697(4) . ?
Pd18 Pd23 2.761(4) . ?
Pd18 Pd19 2.848(4) . ?
Pd18 Pd26 2.982(4) . ?
Pd18 Pd22 3.020(4) . ?
Pd18 Pd32 3.023(4) . ?
Pd19 C2 1.98(4) . ?
Pd19 P4 2.289(9) . ?
Pd19 Pd23 2.612(3) . ?
Pd19 Pd22 2.860(4) . ?
Pd19 Pd20 2.869(4) . ?
Pd19 Pd27 3.039(4) . ?
Pd20 C2 2.01(4) . ?
Pd20 P5 2.297(11) . ?
Pd20 Pd23 2.626(4) . ?
Pd20 Pd22 2.829(4) . ?
Pd20 Pd21 3.004(4) . ?
Pd20 Pd28 3.102(4) . ?
Pd21 C7 2.07(4) . ?
Pd21 C21 2.07(4) . ?
Pd21 Pd28 2.672(4) . ?
Pd21 Pd23 2.768(4) . ?
Pd21 Pd22 2.856(4) . ?
Pd21 Pd25 2.964(4) . ?
Pd21 Pd31 3.067(4) . ?
Pd22 C2 2.07(4) . ?
Pd22 P6 2.315(8) . ?
Pd22 Pd23 2.609(3) . ?
Pd22 Pd29 3.058(4) . ?
Pd24 C6 2.04(4) . ?
Pd24 P7 2.315(10) . ?
Pd24 Pd33 2.879(4) . ?
Pd24 Pd30 3.156(4) . ?
Pd25 C7 2.11(3) . ?
Pd25 P8 2.315(10) . ?
Pd25 Pd34 2.853(4) . ?
Pd25 Pd31 3.052(4) . ?
Pd26 C8 2.00(4) . ?
Pd26 P9 2.328(10) . ?
Pd26 Pd35 2.918(4) . ?
Pd26 Pd32 3.069(4) . ?
Pd27 C14 2.02(4) . ?
Pd27 C23 2.07(4) . ?
Pd27 P10 2.322(11) . ?
Pd27 Pd30 2.947(3) . ?
Pd28 C21 2.10(4) . ?
Pd28 C12 2.15(4) . ?
Pd28 P11 2.311(11) . ?
Pd28 Pd31 2.902(4) . ?
Pd29 C13 2.05(4) . ?
Pd29 C22 2.07(4) . ?
Pd29 P12 2.313(10) . ?
Pd29 Pd32 2.887(4) . ?
Pd30 C20 2.04(4) . ?
Pd30 C17 2.06(4) . ?
Pd30 Pd33 2.707(3) . ?
Pd31 C18 2.03(4) . ?
Pd31 C15 2.14(4) . ?
Pd31 Pd34 2.686(4) . ?
Pd32 C19 2.01(4) . ?
Pd32 C16 2.08(4) . ?
Pd32 Pd35 2.682(4) . ?
Pd33 C9 1.92(5) . ?
Pd33 C20 2.06(4) . ?
Pd33 P13 2.322(10) . ?
Pd34 C10 1.96(4) . ?
Pd34 C18 2.08(4) . ?
Pd34 P14 2.307(11) . ?
Pd35 C11 1.99(4) . ?
Pd35 C19 2.13(4) . ?
Pd35 P15 2.320(11) . ?
P1 C11P 1.79(3) . ?
P1 C12P 1.83(5) . ?
P1 C13P 1.83(3) . ?
P2 C21P 1.81(4) . ?
P2 C23P 1.86(4) . ?
P2 C22P 1.86(4) . ?
P3 C31 1.82(4) . ?
P3 C33 1.82(4) . ?
P3 C32 1.83(4) . ?
P4 C42 1.75(4) . ?
P4 C43 1.79(4) . ?
P4 C41 1.84(4) . ?
P5 C52 1.80(4) . ?
P5 C53 1.80(4) . ?
P5 C51 1.82(3) . ?
P6 C63 1.77(4) . ?
P6 C62 1.79(3) . ?
P6 C61 1.81(4) . ?
P7 C73 1.75(4) . ?
P7 C71 1.79(3) . ?
P7 C72 1.82(4) . ?
P8 C81 1.79(3) . ?
P8 C83 1.82(4) . ?
P8 C82 1.87(3) . ?
P9 C92 1.81(3) . ?
P9 C91 1.83(4) . ?
P9 C93 1.84(4) . ?
P10 C101 1.76(4) . ?
P10 C102 1.80(4) . ?
P10 C103 1.89(4) . ?
P11 C113 1.75(4) . ?
P11 C111 1.77(4) . ?
P11 C112 1.80(4) . ?
P12 C123 1.81(4) . ?
P12 C121 1.82(4) . ?
P12 C122 1.83(4) . ?
P13 C132 1.78(4) . ?
P13 C131 1.79(5) . ?
P13 C133 1.80(4) . ?
P14 C142 1.75(6) . ?
P14 C141 1.80(4) . ?
P14 C143 1.81(4) . ?
P15 C151 1.85(3) . ?
P15 C152 1.85(4) . ?
P15 C153 1.86(5) . ?
O1 C1 1.19(4) . ?
O2 C2 1.25(4) . ?
O3 C3 1.11(4) . ?
O4 C4 1.24(4) . ?
O5 C5 1.19(5) . ?
O6 C6 1.12(4) . ?
O7 C7 1.15(4) . ?
O8 C8 1.20(4) . ?
O9 C9 1.32(5) . ?
O10 C10 1.20(4) . ?
O11 C11 1.19(4) . ?
O12 C12 1.08(4) . ?
O13 C13 1.16(4) . ?
O14 C14 1.13(4) . ?
O15 C15 1.11(5) . ?
O16 C16 1.19(4) . ?
O17 C17 1.12(4) . ?
O18 C18 1.09(4) . ?
O19 C19 1.11(4) . ?
O20 C20 1.15(4) . ?
O21 C21 1.12(4) . ?
O22 C22 1.13(5) . ?
O23 C23 1.14(5) . ?
